data_7017216
loop_
_publ_author_name
'Hall, Benjamin R.'
'Manck, Lauren E.'
'Tidmarsh, Ian S.'
'Stephenson, Andrew'
'Taylor, Brian F.'
'Blaikie, Emma J.'
'Griend, Douglas A Vander'
'Ward, Michael D.'

_publ_section_title
;
 Structures, host-guest chemistry and mechanism of stepwise self-assembly
 of M(4)L(6) tetrahedral cage complexes.
;
_journal_issue 45
_journal_name_full 'Dalton transactions (Cambridge, England : 2003)'
_journal_page_first 12132
_journal_page_last 12145
_journal_paper_doi 10.1039/c1dt10781j
_journal_volume 40
_journal_year 2011
_chemical_formula_sum 'C188 H166 Cd4 N48 O33'
_chemical_formula_weight 4075.29
_chemical_name_systematic
;
?
;
_space_group_IT_number 2
_symmetry_cell_setting triclinic
_symmetry_space_group_name_Hall '-P 1'
_symmetry_space_group_name_H-M 'P -1'
_atom_sites_solution_hydrogens geom
_atom_sites_solution_primary direct
_atom_sites_solution_secondary difmap
_audit_creation_method SHELXL-97
_cell_angle_alpha 87.1790(10)
_cell_angle_beta 88.0310(10)
_cell_angle_gamma 64.2780(10)
_cell_formula_units_Z 2
_cell_length_a 19.0710(5)
_cell_length_b 19.3566(5)
_cell_length_c 30.2041(8)
_cell_measurement_reflns_used 9892
_cell_measurement_temperature 150(2)
_cell_measurement_theta_max 26.50
_cell_measurement_theta_min 2.19
_cell_volume 10031.8(5)
_computing_cell_refinement 'Bruker SMART'
_computing_data_collection 'Bruker SMART'
_computing_data_reduction 'Bruker SAINT'
_computing_molecular_graphics 'Bruker SHELXTL'
_computing_publication_material 'Bruker SHELXTL'
_computing_structure_refinement 'Bruker SHELXTL'
_computing_structure_solution 'Bruker SHELXTL'
_diffrn_ambient_temperature 150(2)
_diffrn_measured_fraction_theta_full 0.988
_diffrn_measured_fraction_theta_max 0.988
_diffrn_measurement_device_type 'CCD area detector'
_diffrn_measurement_method 'phi and omega scans'
_diffrn_radiation_monochromator graphite
_diffrn_radiation_source 'sealed tube'
_diffrn_radiation_type MoK\a
_diffrn_radiation_wavelength 0.71073
_diffrn_reflns_av_R_equivalents 0.0322
_diffrn_reflns_av_sigmaI/netI 0.0392
_diffrn_reflns_limit_h_max 24
_diffrn_reflns_limit_h_min -24
_diffrn_reflns_limit_k_max 25
_diffrn_reflns_limit_k_min -25
_diffrn_reflns_limit_l_max 39
_diffrn_reflns_limit_l_min -39
_diffrn_reflns_number 189306
_diffrn_reflns_theta_full 27.63
_diffrn_reflns_theta_max 27.63
_diffrn_reflns_theta_min 0.68
_exptl_absorpt_coefficient_mu 0.498
_exptl_absorpt_correction_T_max 0.9069
_exptl_absorpt_correction_T_min 0.7887
_exptl_absorpt_correction_type multi-scan
_exptl_absorpt_process_details SADABS
_exptl_crystal_colour Colourless
_exptl_crystal_density_diffrn 1.349
_exptl_crystal_density_method 'not measured'
_exptl_crystal_description Block
_exptl_crystal_F_000 4172
_exptl_crystal_size_max 0.50
_exptl_crystal_size_mid 0.40
_exptl_crystal_size_min 0.20
_refine_diff_density_max 2.839
_refine_diff_density_min -1.395
_refine_diff_density_rms 0.156
_refine_ls_extinction_method none
_refine_ls_goodness_of_fit_ref 1.136
_refine_ls_hydrogen_treatment constr
_refine_ls_matrix_type full
_refine_ls_number_parameters 2194
_refine_ls_number_reflns 46147
_refine_ls_number_restraints 404
_refine_ls_restrained_S_all 1.145
_refine_ls_R_factor_all 0.1094
_refine_ls_R_factor_gt 0.0853
_refine_ls_shift/su_max 0.001
_refine_ls_shift/su_mean 0.000
_refine_ls_structure_factor_coef Fsqd
_refine_ls_weighting_details 'calc w=1/[\s^2^(Fo^2^)+(0.2000P)^2^+0.0000P] where P=(Fo^2^+2Fc^2^)/3'
_refine_ls_weighting_scheme calc
_refine_ls_wR_factor_gt 0.2731
_refine_ls_wR_factor_ref 0.2962
_reflns_number_gt 31326
_reflns_number_total 46147
_reflns_threshold_expression >2sigma(I)
_cod_data_source_file c1dt10781j.txt
_cod_data_source_block imw1295p-1
_cod_depositor_comments
;
The following automatic conversions were performed:

'_symmetry_cell_setting' value 'Triclinic' changed to 'triclinic'
according to /home/saulius/struct/CIF-dictionaries/cif_core.dic
dictionary named 'cif_core.dic' version 2.4.1 from
2010-06-29.

'_exptl_absorpt_correction_type' value 'Multi-scan'
changed to 'multi-scan' according to
/home/saulius/struct/CIF-dictionaries/cif_core.dic dictionary named
'cif_core.dic' version 2.4.1 from 2010-06-29.

Automatic conversion script
Id: cif_fix_values 1715 2011-07-08 13:25:40Z adriana 
;
_cod_original_sg_symbol_H-M 'P-1 '
_cod_database_code 7017216

loop_
_symmetry_equiv_pos_as_xyz
'x, y, z'
'-x, -y, -z'

loop_
_atom_site_label
_atom_site_type_symbol
_atom_site_fract_x
_atom_site_fract_y
_atom_site_fract_z
_atom_site_U_iso_or_equiv
_atom_site_adp_type
_atom_site_occupancy
_atom_site_symmetry_multiplicity
_atom_site_calc_flag
_atom_site_refinement_flags
_atom_site_disorder_assembly
_atom_site_disorder_group
Cd1 Cd 0.37424(2) 0.341895(19) 0.474289(11) 0.03641(11) Uani 1 1 d . . .
Cd2 Cd -0.05258(2) 0.87848(2) 0.305667(13) 0.04217(11) Uani 1 1 d . . .
Cd3 Cd 0.58541(2) 0.50739(2) 0.131022(11) 0.04483(12) Uani 1 1 d . . .
Cd4 Cd 0.10300(2) 0.24089(2) 0.168552(13) 0.04754(12) Uani 1 1 d . . .
N111 N 0.3987(3) 0.2148(2) 0.49562(14) 0.0428(9) Uani 1 1 d U . .
C112 C 0.3505(3) 0.1877(3) 0.48065(15) 0.0369(10) Uani 1 1 d U . .
C113 C 0.3588(3) 0.1140(3) 0.49147(18) 0.0448(11) Uani 1 1 d U . .
H113 H 0.3245 0.0959 0.4798 0.054 Uiso 1 1 calc R . .
C114 C 0.4169(4) 0.0685(3) 0.5191(2) 0.0586(15) Uani 1 1 d U . .
H114 H 0.4227 0.0184 0.5277 0.070 Uiso 1 1 calc R . .
C115 C 0.4668(4) 0.0947(3) 0.5346(2) 0.0604(15) Uani 1 1 d U . .
H115 H 0.5078 0.0632 0.5538 0.072 Uiso 1 1 calc R . .
C116 C 0.4565(3) 0.1684(3) 0.52173(18) 0.0485(12) Uani 1 1 d U . .
H116 H 0.4920 0.1864 0.5319 0.058 Uiso 1 1 calc R . .
N121 N 0.2135(2) 0.3476(2) 0.42064(13) 0.0355(7) Uani 1 1 d U . .
N122 N 0.2776(2) 0.3135(2) 0.44581(13) 0.0358(7) Uani 1 1 d U . .
C123 C 0.2869(3) 0.2410(3) 0.45266(16) 0.0367(10) Uani 1 1 d . . .
C124 C 0.2289(3) 0.2296(3) 0.43161(16) 0.0431(11) Uani 1 1 d . . .
H124 H 0.2223 0.1837 0.4314 0.052 Uiso 1 1 calc R . .
C125 C 0.1838(3) 0.2987(3) 0.41150(16) 0.0407(11) Uani 1 1 d . . .
H125 H 0.1393 0.3101 0.3941 0.049 Uiso 1 1 calc R . .
C126 C 0.1789(3) 0.4305(3) 0.41190(16) 0.0378(10) Uani 1 1 d . . .
H12A H 0.1440 0.4434 0.3862 0.045 Uiso 1 1 calc R . .
H12B H 0.2208 0.4463 0.4039 0.045 Uiso 1 1 calc R . .
N131 N -0.1392(3) 1.0137(3) 0.30189(18) 0.0560(12) Uani 1 1 d . . .
C132 C -0.1352(3) 1.0556(3) 0.3352(2) 0.0563(15) Uani 1 1 d . . .
C133 C -0.1822(4) 1.1329(3) 0.3384(2) 0.0688(19) Uani 1 1 d . . .
H133 H -0.1773 1.1616 0.3617 0.083 Uiso 1 1 calc R . .
C134 C -0.2389(4) 1.1674(4) 0.3047(3) 0.078(2) Uani 1 1 d . . .
H134 H -0.2741 1.2202 0.3058 0.093 Uiso 1 1 calc R . .
C135 C -0.2430(4) 1.1263(4) 0.2715(3) 0.0712(19) Uani 1 1 d . . .
H135 H -0.2798 1.1494 0.2485 0.085 Uiso 1 1 calc R . .
C136 C -0.1923(4) 1.0496(4) 0.2715(3) 0.0723(19) Uani 1 1 d . . .
H136 H -0.1958 1.0204 0.2480 0.087 Uiso 1 1 calc R . .
N141 N 0.0132(2) 0.9171(2) 0.40297(14) 0.0417(7) Uani 1 1 d U . .
N142 N -0.0344(2) 0.9375(2) 0.36754(14) 0.0409(7) Uani 1 1 d U . .
C143 C -0.0769(3) 1.0140(3) 0.36991(19) 0.0475(12) Uani 1 1 d . . .
C144 C -0.0565(4) 1.0411(3) 0.4061(2) 0.0638(16) Uani 1 1 d . . .
H144 H -0.0772 1.0926 0.4152 0.077 Uiso 1 1 calc R . .
C145 C 0.0011(4) 0.9766(3) 0.4263(2) 0.0644(16) Uani 1 1 d . . .
H145 H 0.0273 0.9757 0.4526 0.077 Uiso 1 1 calc R . .
C146 C 0.0588(3) 0.8363(3) 0.41469(18) 0.0429(11) Uani 1 1 d . . .
H14A H 0.1008 0.8310 0.4349 0.051 Uiso 1 1 calc R . .
H14B H 0.0835 0.8086 0.3875 0.051 Uiso 1 1 calc R . .
C151 C 0.0478(3) 0.6002(3) 0.47819(15) 0.0361(10) Uani 1 1 d . . .
C152 C 0.0927(3) 0.5545(3) 0.44499(15) 0.0359(10) Uani 1 1 d . . .
H152 H 0.0960 0.5779 0.4171 0.043 Uiso 1 1 calc R . .
C153 C 0.1334(3) 0.4750(3) 0.45071(15) 0.0352(10) Uani 1 1 d . . .
C154 C 0.1264(3) 0.4418(3) 0.49253(16) 0.0386(10) Uani 1 1 d . . .
H154 H 0.1528 0.3877 0.4974 0.046 Uiso 1 1 calc R . .
C155 C 0.0821(3) 0.4863(3) 0.52595(15) 0.0382(10) Uani 1 1 d . . .
H155 H 0.0783 0.4630 0.5538 0.046 Uiso 1 1 calc R . .
C156 C 0.0420(3) 0.5668(3) 0.51936(15) 0.0373(10) Uani 1 1 d . . .
H156 H 0.0115 0.5978 0.5426 0.045 Uiso 1 1 calc R . .
C161 C 0.0071(3) 0.6838(3) 0.46944(15) 0.0379(10) Uani 1 1 d . . .
C162 C 0.0450(3) 0.7219(3) 0.44614(15) 0.0352(10) Uani 1 1 d . . .
H162 H 0.0971 0.6931 0.4362 0.042 Uiso 1 1 calc R . .
C163 C 0.0100(3) 0.7997(3) 0.43703(16) 0.0383(10) Uani 1 1 d . . .
C164 C -0.0677(3) 0.8415(3) 0.45074(18) 0.0480(12) Uani 1 1 d . . .
H164 H -0.0937 0.8951 0.4442 0.058 Uiso 1 1 calc R . .
C165 C -0.1060(3) 0.8050(3) 0.4734(2) 0.0580(15) Uani 1 1 d . . .
H165 H -0.1585 0.8337 0.4825 0.070 Uiso 1 1 calc R . .
C166 C -0.0697(3) 0.7273(3) 0.48341(18) 0.0483(12) Uani 1 1 d . . .
H166 H -0.0969 0.7032 0.4998 0.058 Uiso 1 1 calc R . .
N211 N 0.2999(3) 0.4081(3) 0.53590(14) 0.0489(11) Uani 1 1 d . . .
C212 C 0.2634(3) 0.4835(3) 0.53227(19) 0.0449(12) Uani 1 1 d . . .
C213 C 0.2150(3) 0.5275(4) 0.5658(2) 0.0562(15) Uani 1 1 d . . .
H213 H 0.1898 0.5819 0.5625 0.067 Uiso 1 1 calc R . .
C214 C 0.2047(4) 0.4910(5) 0.6033(2) 0.0650(17) Uani 1 1 d . . .
H214 H 0.1714 0.5202 0.6263 0.078 Uiso 1 1 calc R . .
C215 C 0.2417(4) 0.4133(5) 0.6082(2) 0.0645(17) Uani 1 1 d . . .
H215 H 0.2348 0.3875 0.6344 0.077 Uiso 1 1 calc R . .
C216 C 0.2898(4) 0.3726(4) 0.5737(2) 0.0603(16) Uani 1 1 d . . .
H216 H 0.3164 0.3183 0.5768 0.072 Uiso 1 1 calc R . .
N221 N 0.3164(2) 0.5237(2) 0.42493(15) 0.0416(7) Uani 1 1 d U . .
N222 N 0.3185(2) 0.4749(2) 0.45861(15) 0.0410(7) Uani 1 1 d U . .
C223 C 0.2752(3) 0.5189(3) 0.49124(19) 0.0447(12) Uani 1 1 d . . .
C224 C 0.2485(3) 0.5974(3) 0.4768(2) 0.0531(14) Uani 1 1 d . . .
H224 H 0.2175 0.6411 0.4933 0.064 Uiso 1 1 calc R . .
C225 C 0.2752(3) 0.5973(3) 0.4361(2) 0.0525(14) Uani 1 1 d . . .
H225 H 0.2670 0.6414 0.4178 0.063 Uiso 1 1 calc R . .
C226 C 0.3664(3) 0.4966(3) 0.38583(18) 0.0449(12) Uani 1 1 d . . .
H22A H 0.3437 0.5340 0.3608 0.054 Uiso 1 1 calc R . .
H22B H 0.3679 0.4471 0.3776 0.054 Uiso 1 1 calc R . .
N231 N 0.6816(3) 0.5095(3) 0.07979(14) 0.0587(13) Uani 1 1 d U . .
C232 C 0.7550(4) 0.4506(5) 0.08379(18) 0.0617(16) Uani 1 1 d U . .
C233 C 0.8156(4) 0.4450(6) 0.0548(2) 0.080(2) Uani 1 1 d U . .
H233 H 0.8661 0.4041 0.0581 0.096 Uiso 1 1 calc R . .
C234 C 0.8001(5) 0.5006(6) 0.0208(2) 0.093(2) Uani 1 1 d U . .
H234 H 0.8397 0.4972 -0.0001 0.112 Uiso 1 1 calc R . .
C235 C 0.7281(5) 0.5600(6) 0.0177(2) 0.086(2) Uani 1 1 d U . .
H235 H 0.7183 0.5996 -0.0044 0.103 Uiso 1 1 calc R . .
C236 C 0.6682(4) 0.5632(5) 0.04686(17) 0.0732(18) Uani 1 1 d U . .
H236 H 0.6175 0.6038 0.0434 0.088 Uiso 1 1 calc R . .
N241 N 0.7371(3) 0.3463(3) 0.17931(15) 0.0489(8) Uani 1 1 d U . .
N242 N 0.7072(2) 0.4044(3) 0.14761(14) 0.0474(8) Uani 1 1 d U . .
C243 C 0.7670(3) 0.3952(4) 0.12071(18) 0.0547(15) Uani 1 1 d . . .
C244 C 0.8341(4) 0.3342(5) 0.1350(2) 0.073(2) Uani 1 1 d . . .
H244 H 0.8845 0.3168 0.1218 0.087 Uiso 1 1 calc R . .
C245 C 0.8133(3) 0.3041(4) 0.1719(2) 0.0629(16) Uani 1 1 d . . .
H245 H 0.8469 0.2609 0.1893 0.075 Uiso 1 1 calc R . .
C246 C 0.6886(3) 0.3439(3) 0.21694(18) 0.0501(13) Uani 1 1 d . . .
H24A H 0.7128 0.2925 0.2319 0.060 Uiso 1 1 calc R . .
H24B H 0.6371 0.3519 0.2062 0.060 Uiso 1 1 calc R . .
C251 C 0.5705(3) 0.4696(3) 0.35955(17) 0.0426(11) Uani 1 1 d . . .
C252 C 0.4958(3) 0.4772(3) 0.35631(16) 0.0391(10) Uani 1 1 d . . .
H252 H 0.4762 0.4763 0.3279 0.047 Uiso 1 1 calc R . .
C253 C 0.4488(3) 0.4860(3) 0.39294(17) 0.0407(11) Uani 1 1 d . . .
C254 C 0.4790(3) 0.4833(3) 0.43458(16) 0.0396(10) Uani 1 1 d . . .
H254 H 0.4478 0.4878 0.4605 0.048 Uiso 1 1 calc R . .
C255 C 0.5545(3) 0.4741(3) 0.43807(18) 0.0485(12) Uani 1 1 d . . .
H255 H 0.5746 0.4729 0.4666 0.058 Uiso 1 1 calc R . .
C256 C 0.6004(3) 0.4668(3) 0.40193(17) 0.0430(11) Uani 1 1 d . . .
H256 H 0.6525 0.4598 0.4051 0.052 Uiso 1 1 calc R . .
C261 C 0.6205(3) 0.4619(3) 0.31937(16) 0.0399(11) Uani 1 1 d . . .
C262 C 0.6297(3) 0.4103(3) 0.28619(17) 0.0423(11) Uani 1 1 d . . .
H262 H 0.6026 0.3791 0.2887 0.051 Uiso 1 1 calc R . .
C263 C 0.6775(3) 0.4045(3) 0.25024(16) 0.0414(11) Uani 1 1 d . . .
C264 C 0.7159(3) 0.4506(3) 0.24571(17) 0.0458(12) Uani 1 1 d . . .
H264 H 0.7493 0.4459 0.2208 0.055 Uiso 1 1 calc R . .
C265 C 0.7063(3) 0.5041(3) 0.27730(18) 0.0459(12) Uani 1 1 d . . .
H265 H 0.7318 0.5366 0.2736 0.055 Uiso 1 1 calc R . .
C266 C 0.6590(3) 0.5096(3) 0.31434(18) 0.0452(12) Uani 1 1 d . . .
H266 H 0.6527 0.5456 0.3362 0.054 Uiso 1 1 calc R . .
N311 N 0.4899(3) 0.3262(2) 0.50895(14) 0.0430(10) Uani 1 1 d . . .
C312 C 0.5534(3) 0.3015(3) 0.48345(19) 0.0441(12) Uani 1 1 d . . .
C313 C 0.6281(3) 0.2803(3) 0.5005(2) 0.0585(16) Uani 1 1 d . . .
H313 H 0.6737 0.2621 0.4822 0.070 Uiso 1 1 calc R . .
C314 C 0.6304(4) 0.2883(4) 0.5472(2) 0.067(2) Uani 1 1 d . . .
H314 H 0.6793 0.2744 0.5605 0.081 Uiso 1 1 calc R . .
C315 C 0.5663(4) 0.3147(3) 0.5728(2) 0.0579(15) Uani 1 1 d . . .
H315 H 0.5690 0.3201 0.6037 0.069 Uiso 1 1 calc R . .
C316 C 0.4963(4) 0.3336(3) 0.55265(18) 0.0509(14) Uani 1 1 d . . .
H316 H 0.4501 0.3529 0.5704 0.061 Uiso 1 1 calc R . .
N321 N 0.4820(2) 0.2936(2) 0.37779(13) 0.0380(7) Uani 1 1 d U . .
N322 N 0.4735(2) 0.3044(2) 0.42212(13) 0.0373(7) Uani 1 1 d U . .
C323 C 0.5441(3) 0.2934(3) 0.43617(18) 0.0404(11) Uani 1 1 d . . .
C324 C 0.5968(3) 0.2757(3) 0.4011(2) 0.0514(13) Uani 1 1 d . . .
H324 H 0.6500 0.2660 0.4021 0.062 Uiso 1 1 calc R . .
C325 C 0.5560(3) 0.2751(3) 0.3643(2) 0.0504(13) Uani 1 1 d . . .
H325 H 0.5762 0.2639 0.3350 0.061 Uiso 1 1 calc R . .
C326 C 0.4221(3) 0.2853(3) 0.35314(17) 0.0430(11) Uani 1 1 d . . .
H32A H 0.4294 0.2943 0.3211 0.052 Uiso 1 1 calc R . .
H32B H 0.3704 0.3246 0.3623 0.052 Uiso 1 1 calc R . .
N331 N 0.0351(3) 0.1803(3) 0.13193(15) 0.0531(11) Uani 1 1 d . . .
C332 C 0.0059(4) 0.1400(3) 0.1582(2) 0.0556(14) Uani 1 1 d . . .
C333 C -0.0289(4) 0.0992(4) 0.1413(3) 0.0738(19) Uani 1 1 d . . .
H333 H -0.0495 0.0720 0.1604 0.089 Uiso 1 1 calc R . .
C334 C -0.0338(5) 0.0979(5) 0.0956(3) 0.086(2) Uani 1 1 d . . .
H334 H -0.0582 0.0700 0.0829 0.104 Uiso 1 1 calc R . .
C335 C -0.0036(6) 0.1369(5) 0.0695(3) 0.088(3) Uani 1 1 d . . .
H335 H -0.0046 0.1352 0.0381 0.106 Uiso 1 1 calc R . .
C336 C 0.0289(4) 0.1795(4) 0.0885(2) 0.0708(18) Uani 1 1 d . . .
H336 H 0.0473 0.2092 0.0698 0.085 Uiso 1 1 calc R . .
N341 N 0.0533(3) 0.1684(3) 0.26578(15) 0.0536(9) Uani 1 1 d U . .
N342 N 0.0549(3) 0.1773(3) 0.22145(15) 0.0527(9) Uani 1 1 d U . .
C343 C 0.0138(3) 0.1422(4) 0.20643(19) 0.0518(13) Uani 1 1 d . . .
C344 C -0.0159(4) 0.1129(5) 0.2411(2) 0.0718(19) Uani 1 1 d . . .
H344 H -0.0473 0.0862 0.2394 0.086 Uiso 1 1 calc R . .
C345 C 0.0101(5) 0.1311(5) 0.2777(2) 0.084(3) Uani 1 1 d . . .
H345 H -0.0006 0.1193 0.3073 0.101 Uiso 1 1 calc R . .
C346 C 0.1001(3) 0.1930(4) 0.29262(18) 0.0593(16) Uani 1 1 d . . .
H34A H 0.0802 0.1987 0.3236 0.071 Uiso 1 1 calc R . .
H34B H 0.0952 0.2437 0.2811 0.071 Uiso 1 1 calc R . .
C351 C 0.3706(4) 0.1188(3) 0.34190(18) 0.0493(13) Uani 1 1 d . . .
C352 C 0.3685(3) 0.1926(3) 0.33874(16) 0.0422(11) Uani 1 1 d . . .
H352 H 0.3295 0.2326 0.3218 0.051 Uiso 1 1 calc R . .
C353 C 0.4240(3) 0.2062(3) 0.36055(15) 0.0386(10) Uani 1 1 d . . .
C354 C 0.4803(3) 0.1489(3) 0.38533(17) 0.0490(13) Uani 1 1 d . . .
H354 H 0.5170 0.1593 0.4007 0.059 Uiso 1 1 calc R . .
C355 C 0.4837(4) 0.0761(4) 0.3880(2) 0.0650(18) Uani 1 1 d . . .
H355 H 0.5242 0.0357 0.4038 0.078 Uiso 1 1 calc R . .
C356 C 0.4268(4) 0.0626(3) 0.3670(2) 0.0605(16) Uani 1 1 d . . .
H356 H 0.4272 0.0133 0.3703 0.073 Uiso 1 1 calc R . .
C361 C 0.3147(3) 0.1022(3) 0.31684(18) 0.0507(13) Uani 1 1 d . . .
C362 C 0.2350(3) 0.1533(3) 0.31548(18) 0.0499(13) Uani 1 1 d . . .
H362 H 0.2162 0.1996 0.3309 0.060 Uiso 1 1 calc R . .
C363 C 0.1841(3) 0.1364(3) 0.29187(17) 0.0488(13) Uani 1 1 d . . .
C364 C 0.2122(4) 0.0684(4) 0.2694(2) 0.0578(15) Uani 1 1 d . . .
H364 H 0.1774 0.0565 0.2530 0.069 Uiso 1 1 calc R . .
C365 C 0.2894(4) 0.0184(4) 0.2705(2) 0.0663(17) Uani 1 1 d . . .
H365 H 0.3076 -0.0277 0.2548 0.080 Uiso 1 1 calc R . .
C366 C 0.3409(4) 0.0340(4) 0.2937(2) 0.0599(15) Uani 1 1 d . . .
H366 H 0.3943 -0.0013 0.2942 0.072 Uiso 1 1 calc R . .
N411 N -0.1396(3) 0.8398(3) 0.33943(16) 0.0494(11) Uani 1 1 d . . .
C412 C -0.1127(3) 0.7644(3) 0.35214(18) 0.0478(12) Uani 1 1 d . . .
C413 C -0.1596(4) 0.7376(4) 0.3770(2) 0.0642(17) Uani 1 1 d . . .
H413 H -0.1404 0.6845 0.3849 0.077 Uiso 1 1 calc R . .
C414 C -0.2302(5) 0.7854(5) 0.3896(3) 0.089(3) Uani 1 1 d . . .
H414 H -0.2605 0.7677 0.4083 0.106 Uiso 1 1 calc R . .
C415 C -0.2612(5) 0.8643(6) 0.3749(3) 0.095(3) Uani 1 1 d . . .
H415 H -0.3139 0.8988 0.3806 0.114 Uiso 1 1 calc R . .
C416 C -0.2120(4) 0.8877(4) 0.3525(3) 0.0692(18) Uani 1 1 d . . .
H416 H -0.2297 0.9410 0.3456 0.083 Uiso 1 1 calc R . .
N421 N 0.0831(2) 0.6865(2) 0.31552(13) 0.0401(7) Uani 1 1 d U . .
N422 N 0.0143(2) 0.7460(2) 0.32377(13) 0.0400(7) Uani 1 1 d U . .
C423 C -0.0338(3) 0.7140(3) 0.33793(15) 0.0407(11) Uani 1 1 d . . .
C424 C 0.0057(3) 0.6347(3) 0.33764(16) 0.0461(12) Uani 1 1 d . . .
H424 H -0.0146 0.5988 0.3459 0.055 Uiso 1 1 calc R . .
C425 C 0.0789(3) 0.6186(3) 0.32324(17) 0.0461(12) Uani 1 1 d . . .
H425 H 0.1199 0.5690 0.3193 0.055 Uiso 1 1 calc R . .
C426 C 0.1519(3) 0.6980(3) 0.30287(16) 0.0433(11) Uani 1 1 d . . .
H42A H 0.1981 0.6546 0.3156 0.052 Uiso 1 1 calc R . .
H42B H 0.1474 0.7453 0.3164 0.052 Uiso 1 1 calc R . .
N431 N 0.5488(3) 0.4237(3) 0.09427(14) 0.0550(13) Uani 1 1 d . . .
C432 C 0.4891(3) 0.4574(4) 0.06567(16) 0.0557(16) Uani 1 1 d . . .
C433 C 0.4618(4) 0.4135(5) 0.04299(19) 0.0666(19) Uani 1 1 d . . .
H433 H 0.4188 0.4373 0.0237 0.080 Uiso 1 1 calc R . .
C434 C 0.4980(5) 0.3351(5) 0.0489(2) 0.073(2) Uani 1 1 d . . .
H434 H 0.4806 0.3041 0.0333 0.088 Uiso 1 1 calc R . .
C435 C 0.5597(4) 0.3012(5) 0.0776(2) 0.0650(17) Uani 1 1 d . . .
H435 H 0.5861 0.2470 0.0817 0.078 Uiso 1 1 calc R . .
C436 C 0.5816(4) 0.3489(4) 0.09994(19) 0.0557(14) Uani 1 1 d . . .
H436 H 0.6226 0.3263 0.1206 0.067 Uiso 1 1 calc R . .
N441 N 0.4442(3) 0.6548(3) 0.06729(15) 0.0579(10) Uani 1 1 d U . .
N442 N 0.4850(3) 0.5802(3) 0.08060(15) 0.0568(10) Uani 1 1 d U . .
C443 C 0.4552(3) 0.5402(4) 0.06007(17) 0.0571(16) Uani 1 1 d . . .
C444 C 0.3932(4) 0.5886(5) 0.03312(19) 0.0654(18) Uani 1 1 d . . .
H444 H 0.3617 0.5747 0.0152 0.078 Uiso 1 1 calc R . .
C445 C 0.3882(4) 0.6594(5) 0.0384(2) 0.073(2) Uani 1 1 d . . .
H445 H 0.3517 0.7053 0.0243 0.088 Uiso 1 1 calc R . .
C446 C 0.4559(4) 0.7159(4) 0.0867(2) 0.0660(18) Uani 1 1 d . . .
H44A H 0.4390 0.7605 0.0654 0.079 Uiso 1 1 calc R . .
H44B H 0.5122 0.6983 0.0918 0.079 Uiso 1 1 calc R . .
C451 C 0.2447(3) 0.7288(3) 0.19632(17) 0.0430(11) Uani 1 1 d . . .
C452 C 0.2283(3) 0.7196(3) 0.24035(17) 0.0430(11) Uani 1 1 d . . .
H452 H 0.2607 0.7236 0.2623 0.052 Uiso 1 1 calc R . .
C453 C 0.1656(3) 0.7045(3) 0.25340(17) 0.0421(11) Uani 1 1 d . . .
C454 C 0.1198(3) 0.6963(3) 0.22168(17) 0.0459(12) Uani 1 1 d . . .
H454 H 0.0769 0.6859 0.2302 0.055 Uiso 1 1 calc R . .
C455 C 0.1369(3) 0.7034(4) 0.17750(19) 0.0538(14) Uani 1 1 d . . .
H455 H 0.1063 0.6962 0.1556 0.065 Uiso 1 1 calc R . .
C456 C 0.1975(3) 0.7207(3) 0.16455(18) 0.0495(13) Uani 1 1 d . . .
H456 H 0.2073 0.7271 0.1339 0.059 Uiso 1 1 calc R . .
C461 C 0.3118(3) 0.7466(3) 0.18360(18) 0.0476(12) Uani 1 1 d . . .
C462 C 0.3515(3) 0.7226(3) 0.14260(19) 0.0514(13) Uani 1 1 d . . .
H462 H 0.3367 0.6935 0.1237 0.062 Uiso 1 1 calc R . .
C463 C 0.4119(3) 0.7414(4) 0.1301(2) 0.0554(14) Uani 1 1 d . . .
C464 C 0.4342(3) 0.7825(4) 0.1567(2) 0.0597(16) Uani 1 1 d . . .
H464 H 0.4762 0.7944 0.1480 0.072 Uiso 1 1 calc R . .
C465 C 0.3948(3) 0.8074(4) 0.1973(2) 0.0618(16) Uani 1 1 d . . .
H465 H 0.4092 0.8376 0.2156 0.074 Uiso 1 1 calc R . .
C466 C 0.3349(3) 0.7881(3) 0.2107(2) 0.0505(13) Uani 1 1 d . . .
H466 H 0.3098 0.8035 0.2386 0.061 Uiso 1 1 calc R . .
N511 N 0.0464(3) 0.8950(3) 0.26640(15) 0.0475(10) Uani 1 1 d U . .
C512 C 0.0413(3) 0.9013(3) 0.22219(19) 0.0487(12) Uani 1 1 d U . .
C513 C 0.0952(4) 0.9160(3) 0.1959(2) 0.0599(15) Uani 1 1 d U . .
H513 H 0.0915 0.9202 0.1645 0.072 Uiso 1 1 calc R . .
C514 C 0.1546(4) 0.9245(4) 0.2168(2) 0.0640(16) Uani 1 1 d U . .
H514 H 0.1920 0.9348 0.1996 0.077 Uiso 1 1 calc R . .
C515 C 0.1596(4) 0.9180(3) 0.2619(2) 0.0584(14) Uani 1 1 d U . .
H515 H 0.2001 0.9237 0.2765 0.070 Uiso 1 1 calc R . .
C516 C 0.1048(3) 0.9032(3) 0.2859(2) 0.0498(12) Uani 1 1 d U . .
H516 H 0.1081 0.8986 0.3173 0.060 Uiso 1 1 calc R . .
N521 N -0.1261(3) 0.8744(3) 0.20209(17) 0.0555(9) Uani 1 1 d U . .
N522 N -0.0724(3) 0.8778(3) 0.22896(16) 0.0550(9) Uani 1 1 d U . .
C523 C -0.0220(3) 0.8900(3) 0.20348(18) 0.0509(13) Uani 1 1 d . . .
C524 C -0.0413(4) 0.8918(4) 0.1576(2) 0.0687(18) Uani 1 1 d . . .
H524 H -0.0141 0.8980 0.1319 0.082 Uiso 1 1 calc R . .
C525 C -0.1081(5) 0.8825(4) 0.1600(2) 0.076(2) Uani 1 1 d . . .
H525 H -0.1373 0.8818 0.1353 0.091 Uiso 1 1 calc R . .
C526 C -0.1906(4) 0.8587(4) 0.2198(2) 0.0637(16) Uani 1 1 d . . .
H52A H -0.2312 0.8739 0.1970 0.076 Uiso 1 1 calc R . .
H52B H -0.2139 0.8905 0.2458 0.076 Uiso 1 1 calc R . .
N531 N 0.2208(3) 0.1365(3) 0.15820(17) 0.0621(13) Uani 1 1 d U . .
C532 C 0.2843(4) 0.1396(3) 0.1754(2) 0.0595(15) Uani 1 1 d U . .
C533 C 0.3563(4) 0.0797(4) 0.1741(3) 0.080(2) Uani 1 1 d U . .
H533 H 0.3996 0.0826 0.1870 0.096 Uiso 1 1 calc R . .
C534 C 0.3646(5) 0.0126(4) 0.1529(3) 0.092(2) Uani 1 1 d U . .
H534 H 0.4144 -0.0298 0.1509 0.110 Uiso 1 1 calc R . .
C535 C 0.3005(6) 0.0090(5) 0.1353(3) 0.096(2) Uani 1 1 d U . .
H535 H 0.3052 -0.0358 0.1213 0.115 Uiso 1 1 calc R . .
C536 C 0.2312(5) 0.0707(4) 0.1383(3) 0.0728(18) Uani 1 1 d U . .
H536 H 0.1872 0.0684 0.1259 0.087 Uiso 1 1 calc R . .
N541 N 0.2060(3) 0.3163(3) 0.23029(15) 0.0506(8) Uani 1 1 d U . .
N542 N 0.1970(3) 0.2606(3) 0.20794(15) 0.0506(8) Uani 1 1 d U . .
C543 C 0.2713(3) 0.2099(3) 0.19822(19) 0.0528(14) Uani 1 1 d . . .
C544 C 0.3244(4) 0.2347(4) 0.2130(2) 0.0597(16) Uani 1 1 d . . .
H544 H 0.3795 0.2097 0.2097 0.072 Uiso 1 1 calc R . .
C545 C 0.2816(4) 0.3020(4) 0.2332(2) 0.0606(16) Uani 1 1 d . . .
H545 H 0.3013 0.3331 0.2467 0.073 Uiso 1 1 calc R . .
C546 C 0.1393(3) 0.3789(3) 0.25012(18) 0.0518(13) Uani 1 1 d . . .
H54A H 0.1566 0.3931 0.2773 0.062 Uiso 1 1 calc R . .
H54B H 0.1002 0.3599 0.2592 0.062 Uiso 1 1 calc R . .
C551 C -0.0777(3) 0.6409(3) 0.23072(18) 0.0485(12) Uani 1 1 d . . .
C552 C -0.0990(3) 0.7175(3) 0.21857(19) 0.0514(13) Uani 1 1 d . . .
H552 H -0.0655 0.7297 0.1991 0.062 Uiso 1 1 calc R . .
C553 C -0.1661(3) 0.7763(3) 0.2333(2) 0.0537(14) Uani 1 1 d . . .
C554 C -0.2154(4) 0.7581(4) 0.2619(2) 0.0616(16) Uani 1 1 d . . .
H554 H -0.2627 0.7976 0.2723 0.074 Uiso 1 1 calc R . .
C555 C -0.1958(4) 0.6838(4) 0.2747(2) 0.0586(15) Uani 1 1 d . . .
H555 H -0.2300 0.6722 0.2939 0.070 Uiso 1 1 calc R . .
C556 C -0.1273(3) 0.6247(4) 0.26054(18) 0.0519(13) Uani 1 1 d . . .
H556 H -0.1138 0.5734 0.2709 0.062 Uiso 1 1 calc R . .
C561 C -0.0057(3) 0.5778(3) 0.21211(17) 0.0455(12) Uani 1 1 d . . .
C562 C 0.0350(3) 0.5096(3) 0.23775(17) 0.0439(11) Uani 1 1 d . . .
H562 H 0.0174 0.5044 0.2670 0.053 Uiso 1 1 calc R . .
C563 C 0.1000(3) 0.4505(3) 0.22072(18) 0.0484(12) Uani 1 1 d . . .
C564 C 0.1274(4) 0.4587(4) 0.17829(19) 0.0547(14) Uani 1 1 d . . .
H564 H 0.1733 0.4187 0.1667 0.066 Uiso 1 1 calc R . .
C565 C 0.0872(4) 0.5256(4) 0.1531(2) 0.0569(14) Uani 1 1 d . . .
H565 H 0.1051 0.5311 0.1240 0.068 Uiso 1 1 calc R . .
C566 C 0.0207(3) 0.5846(3) 0.17020(19) 0.0505(13) Uani 1 1 d . . .
H566 H -0.0066 0.6301 0.1526 0.061 Uiso 1 1 calc R . .
N611 N 0.5976(3) 0.6001(3) 0.17245(14) 0.0498(11) Uani 1 1 d . . .
C612 C 0.5540(3) 0.6206(4) 0.20969(17) 0.0512(13) Uani 1 1 d . . .
C613 C 0.5624(3) 0.6679(4) 0.2389(2) 0.0584(15) Uani 1 1 d . . .
H613 H 0.5323 0.6795 0.2655 0.070 Uiso 1 1 calc R . .
C614 C 0.6141(4) 0.6987(4) 0.2299(2) 0.0637(16) Uani 1 1 d . . .
H614 H 0.6196 0.7326 0.2497 0.076 Uiso 1 1 calc R . .
C615 C 0.6578(4) 0.6793(4) 0.1913(2) 0.0619(15) Uani 1 1 d . . .
H615 H 0.6939 0.6999 0.1841 0.074 Uiso 1 1 calc R . .
C616 C 0.6488(3) 0.6298(4) 0.1632(2) 0.0553(14) Uani 1 1 d . . .
H616 H 0.6794 0.6164 0.1367 0.066 Uiso 1 1 calc R . .
N621 N 0.4550(2) 0.5013(3) 0.21324(14) 0.0472(8) Uani 1 1 d U . .
N622 N 0.5105(2) 0.5228(3) 0.19576(14) 0.0471(8) Uani 1 1 d U . .
C623 C 0.5021(3) 0.5836(3) 0.21901(16) 0.0478(13) Uani 1 1 d . . .
C624 C 0.4426(3) 0.5987(4) 0.25138(18) 0.0603(17) Uani 1 1 d . . .
H624 H 0.4261 0.6376 0.2726 0.072 Uiso 1 1 calc R . .
C625 C 0.4140(3) 0.5470(4) 0.24634(17) 0.0531(15) Uani 1 1 d . . .
H625 H 0.3725 0.5433 0.2630 0.064 Uiso 1 1 calc R . .
C626 C 0.4510(3) 0.4321(4) 0.19919(19) 0.0555(15) Uani 1 1 d . . .
H62A H 0.4410 0.4052 0.2256 0.067 Uiso 1 1 calc R . .
H62B H 0.5024 0.3976 0.1867 0.067 Uiso 1 1 calc R . .
N631 N -0.0016(3) 0.3574(3) 0.18030(14) 0.0461(10) Uani 1 1 d . . .
C632 C -0.0224(3) 0.4102(3) 0.14597(16) 0.0424(11) Uani 1 1 d . . .
C633 C -0.0873(3) 0.4810(3) 0.14962(18) 0.0492(13) Uani 1 1 d . . .
H633 H -0.1018 0.5176 0.1255 0.059 Uiso 1 1 calc R . .
C634 C -0.1297(3) 0.4970(4) 0.18842(18) 0.0498(13) Uani 1 1 d . . .
H634 H -0.1744 0.5445 0.1912 0.060 Uiso 1 1 calc R . .
C635 C -0.1072(3) 0.4436(3) 0.22348(18) 0.0459(12) Uani 1 1 d . . .
H635 H -0.1353 0.4544 0.2508 0.055 Uiso 1 1 calc R . .
C636 C -0.0437(3) 0.3751(3) 0.21797(16) 0.0438(11) Uani 1 1 d . . .
H636 H -0.0286 0.3383 0.2420 0.053 Uiso 1 1 calc R . .
N641 N 0.1166(3) 0.3177(3) 0.06248(15) 0.0536(9) Uani 1 1 d U . .
N642 N 0.0860(3) 0.3204(3) 0.10447(15) 0.0533(9) Uani 1 1 d U . .
C643 C 0.0263(3) 0.3897(3) 0.10678(18) 0.0504(13) Uani 1 1 d . . .
C644 C 0.0196(4) 0.4320(4) 0.06613(19) 0.0559(14) Uani 1 1 d . . .
H644 H -0.0175 0.4828 0.0587 0.067 Uiso 1 1 calc R . .
C645 C 0.0782(4) 0.3837(4) 0.04021(18) 0.0587(15) Uani 1 1 d . . .
H645 H 0.0900 0.3954 0.0108 0.070 Uiso 1 1 calc R . .
C646 C 0.1881(4) 0.2524(4) 0.0507(2) 0.0649(17) Uani 1 1 d . . .
H64A H 0.1941 0.2526 0.0180 0.078 Uiso 1 1 calc R . .
H64B H 0.1835 0.2049 0.0603 0.078 Uiso 1 1 calc R . .
C651 C 0.3311(3) 0.3863(3) 0.11886(17) 0.0474(12) Uani 1 1 d . . .
C652 C 0.3853(3) 0.3810(3) 0.15104(17) 0.0481(13) Uani 1 1 d . . .
H652 H 0.4194 0.3320 0.1631 0.058 Uiso 1 1 calc R . .
C653 C 0.3895(3) 0.4457(3) 0.16525(17) 0.0471(12) Uani 1 1 d . . .
C654 C 0.3399(3) 0.5168(3) 0.14874(18) 0.0475(12) Uani 1 1 d . . .
H654 H 0.3428 0.5613 0.1587 0.057 Uiso 1 1 calc R . .
C655 C 0.2854(3) 0.5236(3) 0.11737(18) 0.0502(13) Uani 1 1 d . . .
H655 H 0.2506 0.5730 0.1061 0.060 Uiso 1 1 calc R . .
C656 C 0.2816(3) 0.4599(3) 0.10271(17) 0.0485(12) Uani 1 1 d . . .
H656 H 0.2444 0.4656 0.0810 0.058 Uiso 1 1 calc R . .
C661 C 0.3297(3) 0.3153(3) 0.10281(18) 0.0514(13) Uani 1 1 d . . .
C662 C 0.2606(3) 0.3176(3) 0.08582(17) 0.0515(13) Uani 1 1 d . . .
H662 H 0.2143 0.3642 0.0848 0.062 Uiso 1 1 calc R . .
C663 C 0.2610(4) 0.2501(4) 0.0705(2) 0.0588(15) Uani 1 1 d . . .
C664 C 0.3265(4) 0.1824(4) 0.0713(3) 0.0714(19) Uani 1 1 d . . .
H664 H 0.3254 0.1372 0.0612 0.086 Uiso 1 1 calc R . .
C665 C 0.3950(4) 0.1804(4) 0.0871(3) 0.076(2) Uani 1 1 d . . .
H665 H 0.4415 0.1340 0.0870 0.091 Uiso 1 1 calc R . .
C666 C 0.3955(4) 0.2452(4) 0.1029(2) 0.0639(17) Uani 1 1 d . . .
H666 H 0.4426 0.2423 0.1144 0.077 Uiso 1 1 calc R . .
O11 O 0.9337(3) 0.4456(3) 0.32223(18) 0.0878(11) Uiso 1 1 d DU . .
O12 O 1.0094(3) 0.4588(3) 0.36679(19) 0.0881(11) Uiso 1 1 d DU . .
O13 O 1.0414(3) 0.3500(3) 0.34069(19) 0.0930(11) Uiso 1 1 d DU . .
N14 N 0.9942(4) 0.4179(4) 0.3444(2) 0.0861(9) Uiso 1 1 d DU . .
O21 O 0.7341(3) 0.4697(3) 0.70273(17) 0.0809(10) Uiso 1 1 d DU . .
O22 O 0.6561(3) 0.5829(3) 0.72073(17) 0.0762(10) Uiso 1 1 d DU . .
O23 O 0.7565(3) 0.5681(3) 0.68322(17) 0.0767(10) Uiso 1 1 d DU . .
N24 N 0.7160(4) 0.5411(4) 0.7018(2) 0.0749(8) Uiso 1 1 d DU . .
O31 O 0.4155(3) 0.7561(4) 0.8080(2) 0.0953(11) Uiso 1 1 d DU . .
O32 O 0.5063(4) 0.7595(4) 0.7659(2) 0.0966(11) Uiso 1 1 d DU . .
O33 O 0.4209(3) 0.7332(3) 0.74105(18) 0.0871(11) Uiso 1 1 d DU . .
N34 N 0.4458(4) 0.7523(4) 0.7724(2) 0.0908(10) Uiso 1 1 d DU . .
O41 O 0.2300(3) 0.7767(3) 0.37001(16) 0.0728(9) Uiso 1 1 d DU . .
O42 O 0.3261(3) 0.6812(3) 0.34449(15) 0.0682(9) Uiso 1 1 d DU . .
O43 O 0.3141(3) 0.7941(3) 0.32687(17) 0.0787(10) Uiso 1 1 d DU . .
N44 N 0.2894(3) 0.7500(3) 0.34657(19) 0.0699(8) Uiso 1 1 d DU . .
O51 O 0.3703(6) 0.9079(6) 0.5345(3) 0.0782(17) Uiso 0.50 1 d PDU . .
O52 O 0.2648(6) 1.0094(6) 0.5199(3) 0.0847(17) Uiso 0.50 1 d PDU . .
O53 O 0.2649(6) 0.9330(6) 0.5765(3) 0.0861(17) Uiso 0.50 1 d PDU . .
N54 N 0.3042(7) 0.9484(7) 0.5443(4) 0.0811(16) Uiso 0.50 1 d PDU . .
O11S O 0.1236(5) 0.3899(5) -0.0636(3) 0.0673(16) Uiso 0.50 1 d PDU . .
O12S O 0.2148(6) 0.3485(5) -0.1115(3) 0.0745(16) Uiso 0.50 1 d PDU . .
N13S N 0.1770(6) 0.3408(6) -0.0778(4) 0.0726(15) Uiso 0.50 1 d PDU . .
C14S C 0.1948(8) 0.2632(6) -0.0619(5) 0.0751(17) Uiso 0.50 1 d PDU . .
H14C H 0.2264 0.2510 -0.0352 0.113 Uiso 0.50 1 calc PR . .
H14D H 0.2237 0.2272 -0.0849 0.113 Uiso 0.50 1 calc PR . .
H14E H 0.1463 0.2589 -0.0548 0.113 Uiso 0.50 1 calc PR . .
O21S O 0.5860(5) 0.7089(5) 0.3402(3) 0.1373(17) Uiso 1 1 d DU . .
O22S O 0.5741(5) 0.8067(5) 0.3776(3) 0.1378(17) Uiso 1 1 d DU . .
N23S N 0.5506(6) 0.7778(6) 0.3501(3) 0.1357(16) Uiso 1 1 d DU . .
C24S C 0.4731(6) 0.8215(7) 0.3304(4) 0.1347(18) Uiso 1 1 d DU . .
H24C H 0.4347 0.8459 0.3540 0.202 Uiso 1 1 calc R . .
H24D H 0.4584 0.7867 0.3148 0.202 Uiso 1 1 calc R . .
H24E H 0.4747 0.8611 0.3095 0.202 Uiso 1 1 calc R . .
O31X O 0.2704(6) 1.0255(6) 0.4301(3) 0.127(2) Uiso 0.747(8) 1 d PDU A 1
O32X O 0.2423(6) 0.9323(6) 0.4112(4) 0.127(2) Uiso 0.747(8) 1 d PDU A 1
N33X N 0.2990(7) 0.9597(7) 0.4189(4) 0.126(2) Uiso 0.747(8) 1 d PDU A 1
C34X C 0.3737(7) 0.9116(9) 0.4179(6) 0.125(2) Uiso 0.747(8) 1 d PDU A 1
H34C H 0.3903 0.8980 0.3872 0.188 Uiso 0.747(8) 1 calc PR A 1
H34D H 0.3821 0.8652 0.4358 0.188 Uiso 0.747(8) 1 calc PR A 1
H34E H 0.4041 0.9361 0.4299 0.188 Uiso 0.747(8) 1 calc PR A 1
O31Y O 0.2496(17) 0.9513(16) 0.3746(9) 0.127(2) Uiso 0.253(8) 1 d PDU A 2
O32Y O 0.2576(17) 0.8881(17) 0.4367(9) 0.127(2) Uiso 0.253(8) 1 d PDU A 2
N33Y N 0.2843(14) 0.9195(15) 0.4080(9) 0.126(2) Uiso 0.253(8) 1 d PDU A 2
C34Y C 0.3517(19) 0.932(3) 0.4197(16) 0.126(2) Uiso 0.253(8) 1 d PDU A 2
H34F H 0.3418 0.9850 0.4121 0.188 Uiso 0.253(8) 1 calc PR A 2
H34G H 0.3978 0.8969 0.4033 0.188 Uiso 0.253(8) 1 calc PR A 2
H34H H 0.3608 0.9217 0.4516 0.188 Uiso 0.253(8) 1 calc PR A 2
O41S O 0.8488(6) 0.2335(6) 0.4900(3) 0.0805(17) Uiso 0.50 1 d PDU . .
O42S O 0.8458(6) 0.1232(5) 0.4965(3) 0.0799(17) Uiso 0.50 1 d PDU . .
N43S N 0.8298(7) 0.1869(7) 0.4808(4) 0.0760(16) Uiso 0.50 1 d PDU . .
C44S C 0.7925(8) 0.2084(8) 0.4369(4) 0.0708(18) Uiso 0.50 1 d PDU . .
H44C H 0.7883 0.2591 0.4271 0.106 Uiso 0.50 1 calc PR . .
H44D H 0.7405 0.2100 0.4392 0.106 Uiso 0.50 1 calc PR . .
H44E H 0.8242 0.1704 0.4155 0.106 Uiso 0.50 1 calc PR . .
O51S O -0.0651(6) 0.3816(6) -0.0520(3) 0.0901(19) Uiso 0.50 1 d PDU . .
O52S O -0.0281(6) 0.3066(6) 0.0040(3) 0.0831(19) Uiso 0.50 1 d PDU . .
N53S N -0.0284(7) 0.3183(7) -0.0361(4) 0.0865(18) Uiso 0.50 1 d PDU . .
C54S C 0.0240(9) 0.2605(8) -0.0650(5) 0.087(2) Uiso 0.50 1 d PDU . .
H54C H 0.0172 0.2813 -0.0956 0.131 Uiso 0.50 1 calc PR . .
H54D H 0.0125 0.2158 -0.0630 0.131 Uiso 0.50 1 calc PR . .
H54E H 0.0778 0.2451 -0.0560 0.131 Uiso 0.50 1 calc PR . .
O61S O 0.5008(7) 0.9015(7) 0.2298(4) 0.102(2) Uiso 0.50 1 d PDU . .
O62S O 0.6205(7) 0.8887(8) 0.2149(4) 0.106(2) Uiso 0.50 1 d PDU . .
N63S N 0.5549(9) 0.8984(9) 0.2077(5) 0.105(2) Uiso 0.50 1 d PDU . .
C64S C 0.5465(11) 0.8857(12) 0.1594(4) 0.106(2) Uiso 0.50 1 d PDU . .
H64C H 0.5444 0.9299 0.1412 0.159 Uiso 0.50 1 calc PR . .
H64D H 0.4985 0.8800 0.1558 0.159 Uiso 0.50 1 calc PR . .
H64E H 0.5912 0.8392 0.1501 0.159 Uiso 0.50 1 calc PR . .
O71S O 0.9730(4) 0.2183(4) 0.3762(2) 0.1121(14) Uiso 1 1 d DU . .
C72S C 0.9039(6) 0.2910(6) 0.3787(3) 0.1126(15) Uiso 1 1 d DU . .
H72A H 0.9180 0.3334 0.3840 0.135 Uiso 1 1 calc R . .
H72B H 0.8682 0.2888 0.4028 0.135 Uiso 1 1 calc R . .
C73S C 1.0170(6) 0.2025(6) 0.4190(3) 0.1121(15) Uiso 1 1 d DU . .
H73A H 1.0353 0.2422 0.4237 0.135 Uiso 1 1 calc R . .
H73B H 0.9841 0.2004 0.4447 0.135 Uiso 1 1 calc R . .
C74S C 0.8656(6) 0.3018(6) 0.3321(3) 0.1139(17) Uiso 1 1 d DU . .
H74A H 0.8886 0.3268 0.3112 0.171 Uiso 1 1 calc R . .
H74B H 0.8095 0.3338 0.3348 0.171 Uiso 1 1 calc R . .
H74C H 0.8750 0.2516 0.3214 0.171 Uiso 1 1 calc R . .
C75S C 1.0827(6) 0.1273(6) 0.4126(4) 0.1126(17) Uiso 1 1 d DU . .
H75A H 1.0728 0.1035 0.3871 0.169 Uiso 1 1 calc R . .
H75B H 1.0888 0.0943 0.4392 0.169 Uiso 1 1 calc R . .
H75C H 1.1304 0.1339 0.4071 0.169 Uiso 1 1 calc R . .

loop_
_atom_site_aniso_label
_atom_site_aniso_U_11
_atom_site_aniso_U_22
_atom_site_aniso_U_33
_atom_site_aniso_U_23
_atom_site_aniso_U_13
_atom_site_aniso_U_12
Cd1 0.0396(2) 0.03567(19) 0.03965(19) 0.00605(14) -0.00900(14) -0.02181(15)
Cd2 0.0379(2) 0.0407(2) 0.0504(2) 0.00811(16) -0.00432(16) -0.02019(16)
Cd3 0.0402(2) 0.0704(3) 0.03084(19) -0.00006(16) -0.00123(14) -0.03058(19)
Cd4 0.0489(2) 0.0527(2) 0.0420(2) -0.00394(17) 0.00632(17) -0.02319(19)
N111 0.051(2) 0.037(2) 0.044(2) 0.0045(17) -0.0070(18) -0.0234(19)
C112 0.043(3) 0.037(2) 0.035(2) 0.0022(18) -0.0003(19) -0.021(2)
C113 0.050(3) 0.037(2) 0.054(3) 0.002(2) -0.004(2) -0.026(2)
C114 0.076(4) 0.037(3) 0.071(4) 0.013(2) -0.015(3) -0.033(3)
C115 0.075(4) 0.038(3) 0.064(3) 0.014(2) -0.024(3) -0.020(3)
C116 0.054(3) 0.039(3) 0.052(3) 0.010(2) -0.022(2) -0.019(2)
N121 0.0343(15) 0.0373(15) 0.0396(15) 0.0039(12) -0.0070(12) -0.0201(13)
N122 0.0348(15) 0.0373(15) 0.0393(15) 0.0041(12) -0.0070(12) -0.0195(13)
C123 0.039(2) 0.035(2) 0.042(2) 0.0005(19) 0.001(2) -0.022(2)
C124 0.054(3) 0.047(3) 0.041(3) -0.005(2) -0.002(2) -0.033(3)
C125 0.042(3) 0.048(3) 0.039(2) -0.010(2) 0.000(2) -0.025(2)
C126 0.035(2) 0.037(2) 0.042(2) 0.0054(19) -0.0060(19) -0.016(2)
N131 0.040(2) 0.044(3) 0.076(3) 0.012(2) -0.007(2) -0.012(2)
C132 0.041(3) 0.043(3) 0.076(4) 0.022(3) 0.008(3) -0.012(2)
C133 0.065(4) 0.041(3) 0.077(4) 0.010(3) 0.018(3) -0.004(3)
C134 0.055(4) 0.046(4) 0.098(6) 0.024(4) 0.011(4) 0.006(3)
C135 0.050(4) 0.058(4) 0.090(5) 0.014(4) -0.007(3) -0.010(3)
C136 0.055(4) 0.052(4) 0.094(5) 0.027(3) -0.014(3) -0.011(3)
N141 0.0385(16) 0.0342(15) 0.0523(18) 0.0063(13) -0.0037(13) -0.0161(13)
N142 0.0377(16) 0.0331(15) 0.0521(18) 0.0067(13) -0.0032(13) -0.0161(13)
C143 0.044(3) 0.038(3) 0.058(3) 0.004(2) 0.008(2) -0.018(2)
C144 0.067(4) 0.036(3) 0.080(4) -0.003(3) -0.001(3) -0.014(3)
C145 0.073(4) 0.044(3) 0.077(4) 0.001(3) -0.013(3) -0.025(3)
C146 0.037(3) 0.035(2) 0.053(3) 0.006(2) -0.005(2) -0.013(2)
C151 0.033(2) 0.041(2) 0.038(2) 0.0033(19) -0.0059(18) -0.019(2)
C152 0.034(2) 0.039(2) 0.035(2) 0.0091(18) -0.0085(18) -0.017(2)
C153 0.034(2) 0.043(3) 0.036(2) 0.0040(19) -0.0062(18) -0.024(2)
C154 0.038(2) 0.044(3) 0.042(3) 0.011(2) -0.010(2) -0.027(2)
C155 0.038(2) 0.049(3) 0.034(2) 0.007(2) -0.0075(19) -0.025(2)
C156 0.035(2) 0.044(3) 0.035(2) 0.0022(19) -0.0070(19) -0.019(2)
C161 0.032(2) 0.044(3) 0.036(2) 0.0025(19) -0.0057(18) -0.015(2)
C162 0.029(2) 0.036(2) 0.036(2) 0.0001(18) -0.0067(18) -0.0094(19)
C163 0.035(2) 0.041(3) 0.037(2) 0.0020(19) -0.0027(19) -0.014(2)
C164 0.040(3) 0.035(3) 0.056(3) 0.005(2) 0.006(2) -0.006(2)
C165 0.035(3) 0.056(3) 0.066(4) 0.007(3) 0.013(3) -0.007(3)
C166 0.041(3) 0.051(3) 0.051(3) 0.006(2) 0.011(2) -0.020(2)
N211 0.049(3) 0.069(3) 0.042(2) 0.011(2) -0.0066(19) -0.039(2)
C212 0.030(2) 0.050(3) 0.062(3) -0.008(2) -0.005(2) -0.023(2)
C213 0.037(3) 0.075(4) 0.066(4) -0.015(3) -0.002(3) -0.032(3)
C214 0.063(4) 0.093(5) 0.059(4) -0.014(3) -0.004(3) -0.051(4)
C215 0.062(4) 0.100(5) 0.049(3) -0.002(3) 0.005(3) -0.052(4)
C216 0.074(4) 0.075(4) 0.051(3) 0.007(3) -0.005(3) -0.051(4)
N221 0.0295(15) 0.0374(16) 0.0601(19) 0.0067(13) -0.0077(14) -0.0169(13)
N222 0.0292(15) 0.0377(16) 0.0581(19) 0.0058(13) -0.0079(14) -0.0166(13)
C223 0.024(2) 0.049(3) 0.065(3) -0.011(2) 0.000(2) -0.018(2)
C224 0.034(3) 0.036(3) 0.086(4) -0.005(3) -0.008(3) -0.011(2)
C225 0.035(3) 0.034(3) 0.085(4) 0.011(3) -0.013(3) -0.012(2)
C226 0.040(3) 0.044(3) 0.054(3) 0.015(2) -0.012(2) -0.022(2)
N231 0.066(3) 0.107(4) 0.029(2) -0.009(2) 0.003(2) -0.061(3)
C232 0.058(3) 0.115(5) 0.036(3) -0.016(3) 0.006(2) -0.059(3)
C233 0.061(4) 0.158(6) 0.047(3) -0.018(4) 0.012(3) -0.071(4)
C234 0.079(4) 0.190(7) 0.049(3) -0.010(4) 0.011(3) -0.094(5)
C235 0.093(5) 0.164(7) 0.036(3) 0.012(4) -0.005(3) -0.091(5)
C236 0.092(4) 0.142(6) 0.024(2) 0.000(3) -0.004(3) -0.086(4)
N241 0.0404(17) 0.063(2) 0.0454(18) -0.0084(14) -0.0026(14) -0.0236(16)
N242 0.0391(17) 0.063(2) 0.0442(17) -0.0092(14) -0.0030(14) -0.0249(16)
C243 0.046(3) 0.089(4) 0.041(3) -0.021(3) 0.008(2) -0.039(3)
C244 0.039(3) 0.101(6) 0.078(5) -0.036(4) 0.009(3) -0.028(4)
C245 0.039(3) 0.064(4) 0.083(5) -0.013(3) -0.003(3) -0.020(3)
C246 0.051(3) 0.055(3) 0.052(3) 0.001(2) -0.007(2) -0.029(3)
C251 0.045(3) 0.045(3) 0.045(3) 0.006(2) -0.007(2) -0.026(2)
C252 0.037(2) 0.049(3) 0.038(2) 0.009(2) -0.0087(19) -0.026(2)
C253 0.037(3) 0.037(2) 0.052(3) 0.013(2) -0.011(2) -0.020(2)
C254 0.039(3) 0.046(3) 0.041(2) 0.001(2) 0.002(2) -0.025(2)
C255 0.048(3) 0.055(3) 0.047(3) -0.001(2) -0.013(2) -0.027(3)
C256 0.038(3) 0.055(3) 0.044(3) 0.000(2) -0.005(2) -0.027(2)
C261 0.038(3) 0.051(3) 0.039(2) 0.003(2) -0.006(2) -0.027(2)
C262 0.036(2) 0.048(3) 0.050(3) 0.014(2) -0.012(2) -0.026(2)
C263 0.034(2) 0.051(3) 0.040(3) 0.003(2) -0.008(2) -0.019(2)
C264 0.042(3) 0.059(3) 0.041(3) 0.005(2) -0.005(2) -0.026(3)
C265 0.037(3) 0.056(3) 0.054(3) 0.001(2) -0.002(2) -0.029(2)
C266 0.040(3) 0.054(3) 0.050(3) -0.001(2) -0.007(2) -0.028(2)
N311 0.048(2) 0.037(2) 0.050(2) 0.0073(18) -0.021(2) -0.0233(19)
C312 0.041(3) 0.032(2) 0.064(3) 0.003(2) -0.023(2) -0.018(2)
C313 0.045(3) 0.040(3) 0.089(4) -0.003(3) -0.027(3) -0.015(2)
C314 0.071(4) 0.054(3) 0.084(5) 0.008(3) -0.053(4) -0.032(3)
C315 0.062(4) 0.045(3) 0.063(4) 0.003(3) -0.030(3) -0.018(3)
C316 0.066(4) 0.046(3) 0.050(3) 0.003(2) -0.024(3) -0.030(3)
N321 0.0365(15) 0.0380(15) 0.0420(15) -0.0016(12) -0.0068(13) -0.0181(13)
N322 0.0354(15) 0.0376(15) 0.0419(15) -0.0023(12) -0.0085(13) -0.0181(13)
C323 0.033(2) 0.033(2) 0.057(3) -0.003(2) -0.011(2) -0.016(2)
C324 0.038(3) 0.047(3) 0.074(4) -0.001(3) -0.007(3) -0.022(2)
C325 0.049(3) 0.044(3) 0.061(3) -0.005(2) 0.009(3) -0.022(2)
C326 0.047(3) 0.047(3) 0.040(3) 0.004(2) -0.011(2) -0.025(2)
N331 0.057(3) 0.057(3) 0.045(3) -0.007(2) 0.001(2) -0.024(2)
C332 0.059(4) 0.053(3) 0.056(3) -0.006(3) -0.006(3) -0.025(3)
C333 0.086(5) 0.071(4) 0.077(5) 0.000(3) -0.025(4) -0.044(4)
C334 0.112(7) 0.100(6) 0.069(5) -0.014(4) -0.019(4) -0.065(5)
C335 0.123(7) 0.088(5) 0.057(4) -0.016(4) -0.023(4) -0.046(5)
C336 0.078(5) 0.070(4) 0.060(4) -0.007(3) -0.009(3) -0.027(4)
N341 0.057(2) 0.074(2) 0.0424(17) 0.0031(16) -0.0027(16) -0.0403(19)
N342 0.057(2) 0.072(2) 0.0421(17) 0.0032(16) -0.0033(16) -0.0401(19)
C343 0.046(3) 0.063(4) 0.052(3) 0.000(3) -0.001(2) -0.029(3)
C344 0.070(4) 0.103(6) 0.068(4) 0.017(4) -0.010(3) -0.062(4)
C345 0.090(5) 0.151(8) 0.055(4) 0.029(4) -0.012(4) -0.095(6)
C346 0.053(3) 0.095(5) 0.036(3) -0.004(3) 0.003(2) -0.038(3)
C351 0.064(4) 0.057(3) 0.044(3) -0.003(2) 0.000(2) -0.042(3)
C352 0.051(3) 0.044(3) 0.039(2) -0.002(2) -0.004(2) -0.026(2)
C353 0.047(3) 0.041(3) 0.034(2) 0.0023(19) -0.003(2) -0.025(2)
C354 0.061(3) 0.054(3) 0.046(3) 0.006(2) -0.018(2) -0.037(3)
C355 0.084(5) 0.055(3) 0.068(4) 0.025(3) -0.042(3) -0.042(3)
C356 0.082(4) 0.053(3) 0.065(4) 0.015(3) -0.027(3) -0.046(3)
C361 0.060(3) 0.061(3) 0.047(3) 0.002(2) -0.003(2) -0.041(3)
C362 0.058(3) 0.056(3) 0.043(3) -0.005(2) 0.001(2) -0.033(3)
C363 0.059(3) 0.065(3) 0.039(3) 0.007(2) -0.005(2) -0.042(3)
C364 0.060(4) 0.071(4) 0.061(4) 0.002(3) -0.009(3) -0.046(3)
C365 0.076(4) 0.058(4) 0.081(4) -0.008(3) -0.013(4) -0.043(4)
C366 0.061(4) 0.056(3) 0.073(4) -0.011(3) -0.004(3) -0.034(3)
N411 0.042(2) 0.057(3) 0.058(3) -0.009(2) 0.007(2) -0.029(2)
C412 0.059(3) 0.055(3) 0.048(3) -0.010(2) 0.004(2) -0.043(3)
C413 0.068(4) 0.078(4) 0.064(4) -0.011(3) 0.020(3) -0.048(4)
C414 0.105(6) 0.101(6) 0.097(6) -0.037(5) 0.048(5) -0.079(5)
C415 0.070(5) 0.113(7) 0.125(7) -0.043(6) 0.040(5) -0.061(5)
C416 0.054(4) 0.069(4) 0.091(5) -0.023(4) 0.011(3) -0.031(3)
N421 0.0424(16) 0.0409(16) 0.0393(16) 0.0051(13) -0.0076(13) -0.0204(13)
N422 0.0424(16) 0.0407(16) 0.0396(16) 0.0056(13) -0.0073(13) -0.0209(13)
C423 0.054(3) 0.051(3) 0.031(2) 0.001(2) -0.002(2) -0.035(3)
C424 0.067(4) 0.050(3) 0.034(2) 0.007(2) -0.012(2) -0.037(3)
C425 0.059(3) 0.040(3) 0.042(3) 0.007(2) -0.010(2) -0.024(2)
C426 0.039(3) 0.049(3) 0.040(3) 0.002(2) -0.008(2) -0.017(2)
N431 0.049(3) 0.096(4) 0.031(2) -0.003(2) 0.0005(19) -0.042(3)
C432 0.050(3) 0.107(5) 0.027(2) -0.007(3) 0.006(2) -0.050(4)
C433 0.057(4) 0.125(7) 0.041(3) -0.003(3) 0.003(3) -0.060(4)
C434 0.094(5) 0.130(7) 0.038(3) -0.021(4) 0.016(3) -0.087(5)
C435 0.071(4) 0.095(5) 0.049(3) -0.015(3) 0.011(3) -0.055(4)
C436 0.056(3) 0.078(4) 0.043(3) -0.006(3) 0.003(3) -0.039(3)
N441 0.051(2) 0.090(3) 0.0382(17) 0.0129(17) -0.0040(15) -0.038(2)
N442 0.050(2) 0.090(3) 0.0377(17) 0.0121(17) -0.0039(15) -0.038(2)
C443 0.048(3) 0.105(5) 0.030(2) 0.011(3) -0.004(2) -0.045(3)
C444 0.056(4) 0.105(6) 0.041(3) 0.008(3) -0.007(3) -0.042(4)
C445 0.056(4) 0.118(6) 0.041(3) 0.025(4) -0.013(3) -0.036(4)
C446 0.061(4) 0.093(5) 0.053(3) 0.027(3) -0.010(3) -0.044(4)
C451 0.039(3) 0.050(3) 0.043(3) 0.002(2) -0.006(2) -0.022(2)
C452 0.036(3) 0.048(3) 0.046(3) 0.006(2) -0.014(2) -0.020(2)
C453 0.036(3) 0.042(3) 0.044(3) 0.003(2) -0.012(2) -0.013(2)
C454 0.047(3) 0.054(3) 0.043(3) -0.002(2) -0.009(2) -0.027(3)
C455 0.051(3) 0.066(4) 0.049(3) 0.005(3) -0.015(2) -0.029(3)
C456 0.044(3) 0.066(4) 0.041(3) 0.007(2) -0.011(2) -0.026(3)
C461 0.035(3) 0.055(3) 0.051(3) 0.015(2) -0.017(2) -0.019(2)
C462 0.049(3) 0.059(3) 0.048(3) 0.011(2) -0.012(2) -0.026(3)
C463 0.045(3) 0.062(4) 0.056(3) 0.021(3) -0.009(3) -0.022(3)
C464 0.043(3) 0.064(4) 0.075(4) 0.023(3) -0.006(3) -0.029(3)
C465 0.048(3) 0.066(4) 0.079(4) 0.005(3) -0.017(3) -0.032(3)
C466 0.042(3) 0.051(3) 0.059(3) 0.005(2) -0.007(2) -0.020(2)
N511 0.044(2) 0.046(2) 0.057(3) 0.0096(19) -0.003(2) -0.024(2)
C512 0.051(3) 0.040(3) 0.053(3) 0.010(2) 0.001(2) -0.019(2)
C513 0.066(4) 0.052(3) 0.058(3) 0.016(3) 0.004(3) -0.024(3)
C514 0.059(3) 0.056(3) 0.080(4) 0.017(3) 0.014(3) -0.031(3)
C515 0.051(3) 0.046(3) 0.083(4) 0.010(3) 0.001(3) -0.027(3)
C516 0.042(3) 0.041(3) 0.069(3) 0.010(2) -0.004(2) -0.022(2)
N521 0.058(2) 0.050(2) 0.058(2) 0.0062(16) -0.0160(17) -0.0222(17)
N522 0.058(2) 0.049(2) 0.057(2) 0.0060(16) -0.0158(17) -0.0218(17)
C523 0.050(3) 0.048(3) 0.046(3) 0.011(2) 0.001(2) -0.014(3)
C524 0.082(5) 0.066(4) 0.052(4) 0.007(3) -0.010(3) -0.027(4)
C525 0.092(5) 0.063(4) 0.061(4) 0.008(3) -0.030(4) -0.023(4)
C526 0.053(4) 0.073(4) 0.065(4) 0.007(3) -0.016(3) -0.028(3)
N531 0.063(3) 0.056(3) 0.058(3) -0.005(2) 0.017(2) -0.018(2)
C532 0.050(3) 0.050(3) 0.072(4) 0.002(3) 0.013(3) -0.016(3)
C533 0.056(4) 0.068(4) 0.108(5) 0.001(4) 0.012(4) -0.019(3)
C534 0.080(5) 0.051(4) 0.118(6) -0.004(4) 0.031(4) -0.007(4)
C535 0.097(5) 0.068(4) 0.099(5) -0.025(4) 0.032(5) -0.014(4)
C536 0.076(4) 0.057(4) 0.080(4) -0.011(3) 0.013(3) -0.024(3)
N541 0.0468(19) 0.056(2) 0.0484(19) 0.0045(15) 0.0018(15) -0.0226(16)
N542 0.0471(19) 0.055(2) 0.0486(19) 0.0047(15) 0.0022(15) -0.0224(16)
C543 0.042(3) 0.056(3) 0.055(3) 0.012(3) 0.006(2) -0.017(3)
C544 0.048(3) 0.069(4) 0.062(4) 0.027(3) -0.006(3) -0.027(3)
C545 0.055(4) 0.075(4) 0.060(4) 0.023(3) -0.008(3) -0.039(3)
C546 0.061(4) 0.060(3) 0.044(3) 0.003(2) 0.002(2) -0.035(3)
C551 0.048(3) 0.054(3) 0.050(3) -0.005(2) -0.010(2) -0.027(3)
C552 0.044(3) 0.063(4) 0.051(3) 0.006(3) -0.015(2) -0.026(3)
C553 0.050(3) 0.056(3) 0.060(3) -0.006(3) -0.016(3) -0.025(3)
C554 0.049(3) 0.070(4) 0.064(4) -0.017(3) -0.008(3) -0.021(3)
C555 0.064(4) 0.070(4) 0.049(3) -0.016(3) 0.012(3) -0.036(3)
C556 0.054(3) 0.063(4) 0.046(3) -0.004(3) 0.000(2) -0.032(3)
C561 0.043(3) 0.060(3) 0.046(3) 0.000(2) -0.006(2) -0.033(3)
C562 0.044(3) 0.058(3) 0.039(3) -0.001(2) -0.003(2) -0.032(3)
C563 0.050(3) 0.057(3) 0.048(3) 0.006(2) -0.007(2) -0.034(3)
C564 0.052(3) 0.064(4) 0.047(3) 0.009(3) 0.000(2) -0.026(3)
C565 0.060(4) 0.061(4) 0.052(3) 0.006(3) 0.006(3) -0.029(3)
C566 0.054(3) 0.054(3) 0.054(3) 0.005(2) -0.006(3) -0.033(3)
N611 0.039(2) 0.069(3) 0.038(2) 0.002(2) -0.0021(18) -0.019(2)
C612 0.036(3) 0.067(4) 0.038(3) 0.002(2) -0.006(2) -0.010(3)
C613 0.045(3) 0.067(4) 0.047(3) -0.009(3) -0.004(2) -0.008(3)
C614 0.055(4) 0.063(4) 0.069(4) -0.015(3) -0.011(3) -0.020(3)
C615 0.055(4) 0.070(4) 0.060(4) -0.003(3) -0.009(3) -0.027(3)
C616 0.051(3) 0.068(4) 0.050(3) -0.011(3) 0.001(3) -0.028(3)
N621 0.0343(16) 0.067(2) 0.0357(16) 0.0074(15) -0.0032(13) -0.0188(15)
N622 0.0342(16) 0.067(2) 0.0357(16) 0.0076(15) -0.0029(13) -0.0186(15)
C623 0.033(3) 0.066(3) 0.029(2) 0.004(2) -0.0066(19) -0.008(2)
C624 0.037(3) 0.083(4) 0.034(3) 0.004(3) -0.007(2) -0.001(3)
C625 0.030(2) 0.085(4) 0.033(3) 0.012(3) -0.003(2) -0.015(3)
C626 0.032(3) 0.077(4) 0.046(3) 0.018(3) 0.000(2) -0.015(3)
N631 0.042(2) 0.056(3) 0.045(2) 0.0002(19) 0.0010(19) -0.026(2)
C632 0.041(3) 0.056(3) 0.040(3) -0.001(2) -0.005(2) -0.030(2)
C633 0.051(3) 0.059(3) 0.043(3) 0.001(2) -0.011(2) -0.029(3)
C634 0.042(3) 0.064(3) 0.047(3) -0.010(3) -0.004(2) -0.025(3)
C635 0.037(3) 0.062(3) 0.046(3) -0.010(2) 0.000(2) -0.028(3)
C636 0.043(3) 0.062(3) 0.036(2) -0.006(2) 0.002(2) -0.031(3)
N641 0.062(2) 0.068(2) 0.0384(17) -0.0057(16) 0.0119(15) -0.0353(19)
N642 0.061(2) 0.067(2) 0.0382(17) -0.0055(16) 0.0117(15) -0.0349(19)
C643 0.059(3) 0.064(4) 0.043(3) 0.001(2) -0.005(2) -0.040(3)
C644 0.058(4) 0.068(4) 0.044(3) 0.008(3) -0.004(3) -0.030(3)
C645 0.068(4) 0.088(5) 0.036(3) 0.005(3) 0.000(3) -0.049(4)
C646 0.080(5) 0.071(4) 0.051(3) -0.023(3) 0.021(3) -0.039(4)
C651 0.037(3) 0.064(3) 0.039(3) 0.012(2) 0.003(2) -0.021(3)
C652 0.032(3) 0.060(3) 0.041(3) 0.017(2) 0.006(2) -0.013(2)
C653 0.038(3) 0.065(3) 0.037(3) 0.012(2) 0.002(2) -0.022(3)
C654 0.038(3) 0.053(3) 0.049(3) 0.010(2) -0.008(2) -0.019(2)
C655 0.046(3) 0.054(3) 0.047(3) 0.013(2) -0.011(2) -0.019(3)
C656 0.041(3) 0.063(3) 0.038(3) 0.005(2) -0.003(2) -0.021(3)
C661 0.046(3) 0.058(3) 0.045(3) 0.009(2) 0.008(2) -0.020(3)
C662 0.053(3) 0.060(3) 0.040(3) 0.003(2) 0.011(2) -0.024(3)
C663 0.058(4) 0.070(4) 0.052(3) -0.009(3) 0.024(3) -0.033(3)
C664 0.068(4) 0.062(4) 0.085(5) -0.005(3) 0.030(4) -0.032(4)
C665 0.068(5) 0.058(4) 0.084(5) -0.004(3) 0.028(4) -0.013(3)
C666 0.046(3) 0.065(4) 0.072(4) 0.008(3) 0.010(3) -0.018(3)

loop_
_atom_type_symbol
_atom_type_description
_atom_type_scat_dispersion_real
_atom_type_scat_dispersion_imag
_atom_type_scat_source
C C 0.0033 0.0016 'International Tables Vol C Tables 4.2.6.8 and 6.1.1.4'
H H 0.0000 0.0000 'International Tables Vol C Tables 4.2.6.8 and 6.1.1.4'
O O 0.0106 0.0060 'International Tables Vol C Tables 4.2.6.8 and 6.1.1.4'
N N 0.0061 0.0033 'International Tables Vol C Tables 4.2.6.8 and 6.1.1.4'
Cd Cd -0.8075 1.2024 'International Tables Vol C Tables 4.2.6.8 and 6.1.1.4'

loop_
_geom_angle_atom_site_label_1
_geom_angle_atom_site_label_2
_geom_angle_atom_site_label_3
_geom_angle
N322 Cd1 N122 106.02(13)
N322 Cd1 N222 98.93(14)
N122 Cd1 N222 99.32(13)
N322 Cd1 N111 93.46(15)
N122 Cd1 N111 70.67(14)
N222 Cd1 N111 165.94(15)
N322 Cd1 N211 157.02(14)
N122 Cd1 N211 95.80(14)
N222 Cd1 N211 69.90(16)
N111 Cd1 N211 100.63(15)
N322 Cd1 N311 71.42(15)
N122 Cd1 N311 160.81(14)
N222 Cd1 N311 99.85(14)
N111 Cd1 N311 90.34(14)
N211 Cd1 N311 90.28(15)
N411 Cd2 N511 169.39(16)
N411 Cd2 N142 96.07(15)
N511 Cd2 N142 91.49(15)
N411 Cd2 N422 72.14(16)
N511 Cd2 N422 98.83(15)
N142 Cd2 N422 103.96(14)
N411 Cd2 N522 104.89(17)
N511 Cd2 N522 70.89(17)
N142 Cd2 N522 150.90(15)
N422 Cd2 N522 101.59(15)
N411 Cd2 N131 96.20(17)
N511 Cd2 N131 93.35(16)
N142 Cd2 N131 70.34(16)
N422 Cd2 N131 166.75(16)
N522 Cd2 N131 87.28(18)
N611 Cd3 N622 71.67(16)
N611 Cd3 N431 169.23(16)
N622 Cd3 N431 99.49(16)
N611 Cd3 N242 98.10(15)
N622 Cd3 N242 105.24(15)
N431 Cd3 N242 90.09(17)
N611 Cd3 N442 103.74(17)
N622 Cd3 N442 99.20(15)
N431 Cd3 N442 71.02(19)
N242 Cd3 N442 151.31(16)
N611 Cd3 N231 90.76(16)
N622 Cd3 N231 161.24(16)
N431 Cd3 N231 98.66(16)
N242 Cd3 N231 69.96(18)
N442 Cd3 N231 91.17(17)
N531 Cd4 N631 169.65(18)
N531 Cd4 N642 105.27(18)
N631 Cd4 N642 71.49(16)
N531 Cd4 N542 72.50(19)
N631 Cd4 N542 98.36(16)
N642 Cd4 N542 102.85(16)
N531 Cd4 N342 95.01(18)
N631 Cd4 N342 91.84(17)
N642 Cd4 N342 150.55(17)
N542 Cd4 N342 103.51(15)
N531 Cd4 N331 91.51(19)
N631 Cd4 N331 98.14(16)
N642 Cd4 N331 88.14(17)
N542 Cd4 N331 162.42(17)
N342 Cd4 N331 69.91(16)
C116 N111 C112 117.9(4)
C116 N111 Cd1 124.7(3)
C112 N111 Cd1 117.5(3)
N111 C112 C113 122.5(4)
N111 C112 C123 116.1(4)
C113 C112 C123 121.4(4)
C114 C113 C112 118.6(5)
C114 C113 H113 120.7
C112 C113 H113 120.7
C113 C114 C115 120.0(5)
C113 C114 H114 120.0
C115 C114 H114 120.0
C114 C115 C116 118.7(5)
C114 C115 H115 120.6
C116 C115 H115 120.6
N111 C116 C115 122.3(5)
N111 C116 H116 118.8
C115 C116 H116 118.8
C125 N121 N122 111.7(4)
C125 N121 C126 127.6(4)
N122 N121 C126 120.0(4)
C123 N122 N121 104.7(4)
C123 N122 Cd1 116.1(3)
N121 N122 Cd1 139.0(3)
N122 C123 C124 111.0(4)
N122 C123 C112 119.4(4)
C124 C123 C112 129.6(4)
C125 C124 C123 104.8(4)
C125 C124 H124 127.6
C123 C124 H124 127.6
N121 C125 C124 107.8(4)
N121 C125 H125 126.1
C124 C125 H125 126.1
N121 C126 C153 113.1(4)
N121 C126 H12A 109.0
C153 C126 H12A 109.0
N121 C126 H12B 109.0
C153 C126 H12B 109.0
H12A C126 H12B 107.8
C136 N131 C132 117.1(6)
C136 N131 Cd2 126.2(5)
C132 N131 Cd2 116.6(4)
N131 C132 C133 123.5(6)
N131 C132 C143 116.5(5)
C133 C132 C143 120.0(7)
C132 C133 C134 116.2(7)
C132 C133 H133 121.9
C134 C133 H133 121.9
C135 C134 C133 120.7(6)
C135 C134 H134 119.6
C133 C134 H134 119.6
C134 C135 C136 118.0(7)
C134 C135 H135 121.0
C136 C135 H135 121.0
N131 C136 C135 124.6(8)
N131 C136 H136 117.7
C135 C136 H136 117.7
C145 N141 N142 111.2(4)
C145 N141 C146 128.3(5)
N142 N141 C146 119.6(4)
C143 N142 N141 105.0(4)
C143 N142 Cd2 117.3(3)
N141 N142 Cd2 137.5(3)
N142 C143 C144 110.8(5)
N142 C143 C132 119.1(5)
C144 C143 C132 130.0(5)
C143 C144 C145 104.5(5)
C143 C144 H144 127.8
C145 C144 H144 127.8
N141 C145 C144 108.6(6)
N141 C145 H145 125.7
C144 C145 H145 125.7
N141 C146 C163 112.5(4)
N141 C146 H14A 109.1
C163 C146 H14A 109.1
N141 C146 H14B 109.1
C163 C146 H14B 109.1
H14A C146 H14B 107.8
C152 C151 C156 119.6(4)
C152 C151 C161 119.0(4)
C156 C151 C161 121.4(4)
C151 C152 C153 122.5(4)
C151 C152 H152 118.8
C153 C152 H152 118.8
C152 C153 C154 117.3(4)
C152 C153 C126 118.0(4)
C154 C153 C126 124.6(4)
C155 C154 C153 121.0(5)
C155 C154 H154 119.5
C153 C154 H154 119.5
C154 C155 C156 120.4(4)
C154 C155 H155 119.8
C156 C155 H155 119.8
C151 C156 C155 119.1(4)
C151 C156 H156 120.4
C155 C156 H156 120.4
C162 C161 C166 117.8(4)
C162 C161 C151 119.9(4)
C166 C161 C151 122.2(4)
C163 C162 C161 122.4(4)
C163 C162 H162 118.8
C161 C162 H162 118.8
C162 C163 C164 118.3(5)
C162 C163 C146 118.0(4)
C164 C163 C146 123.6(4)
C165 C164 C163 120.0(5)
C165 C164 H164 120.0
C163 C164 H164 120.0
C164 C165 C166 121.3(5)
C164 C165 H165 119.4
C166 C165 H165 119.4
C165 C166 C161 120.1(5)
C165 C166 H166 119.9
C161 C166 H166 119.9
C212 N211 C216 118.4(5)
C212 N211 Cd1 117.9(4)
C216 N211 Cd1 123.7(4)
N211 C212 C213 122.3(6)
N211 C212 C223 116.5(5)
C213 C212 C223 121.1(5)
C214 C213 C212 118.6(6)
C214 C213 H213 120.7
C212 C213 H213 120.7
C213 C214 C215 120.7(7)
C213 C214 H214 119.7
C215 C214 H214 119.7
C214 C215 C216 118.0(6)
C214 C215 H215 121.0
C216 C215 H215 121.0
N211 C216 C215 122.0(6)
N211 C216 H216 119.0
C215 C216 H216 119.0
N222 N221 C225 111.3(5)
N222 N221 C226 121.0(4)
C225 N221 C226 126.6(5)
C223 N222 N221 105.7(4)
C223 N222 Cd1 115.8(3)
N221 N222 Cd1 138.5(3)
N222 C223 C224 108.3(5)
N222 C223 C212 119.8(5)
C224 C223 C212 131.9(5)
C225 C224 C223 106.6(5)
C225 C224 H224 126.7
C223 C224 H224 126.7
C224 C225 N221 108.0(5)
C224 C225 H225 126.0
N221 C225 H225 126.0
N221 C226 C253 112.9(4)
N221 C226 H22A 109.0
C253 C226 H22A 109.0
N221 C226 H22B 109.0
C253 C226 H22B 109.0
H22A C226 H22B 107.8
C236 N231 C232 118.7(5)
C236 N231 Cd3 124.4(5)
C232 N231 Cd3 116.8(4)
N231 C232 C233 121.7(7)
N231 C232 C243 116.7(5)
C233 C232 C243 121.6(7)
C234 C233 C232 118.4(8)
C234 C233 H233 120.8
C232 C233 H233 120.8
C235 C234 C233 119.7(7)
C235 C234 H234 120.1
C233 C234 H234 120.1
C234 C235 C236 120.4(8)
C234 C235 H235 119.8
C236 C235 H235 119.8
N231 C236 C235 120.9(8)
N231 C236 H236 119.6
C235 C236 H236 119.6
C245 N241 N242 110.3(5)
C245 N241 C246 129.8(5)
N242 N241 C246 119.5(4)
C243 N242 N241 104.9(5)
C243 N242 Cd3 117.8(4)
N241 N242 Cd3 137.3(3)
N242 C243 C244 111.2(6)
N242 C243 C232 118.6(6)
C244 C243 C232 130.1(6)
C245 C244 C243 105.8(6)
C245 C244 H244 127.1
C243 C244 H244 127.1
N241 C245 C244 107.8(6)
N241 C245 H245 126.1
C244 C245 H245 126.1
N241 C246 C263 112.4(4)
N241 C246 H24A 109.1
C263 C246 H24A 109.1
N241 C246 H24B 109.1
C263 C246 H24B 109.1
H24A C246 H24B 107.9
C252 C251 C256 118.8(5)
C252 C251 C261 121.2(4)
C256 C251 C261 120.0(4)
C253 C252 C251 121.7(5)
C253 C252 H252 119.2
C251 C252 H252 119.2
C252 C253 C254 118.9(4)
C252 C253 C226 117.7(4)
C254 C253 C226 123.3(5)
C255 C254 C253 119.6(5)
C255 C254 H254 120.2
C253 C254 H254 120.2
C256 C255 C254 121.5(5)
C256 C255 H255 119.2
C254 C255 H255 119.2
C255 C256 C251 119.4(5)
C255 C256 H256 120.3
C251 C256 H256 120.3
C262 C261 C266 118.8(5)
C262 C261 C251 122.9(4)
C266 C261 C251 118.2(5)
C263 C262 C261 120.6(4)
C263 C262 H262 119.7
C261 C262 H262 119.7
C262 C263 C264 120.4(5)
C262 C263 C246 117.8(5)
C264 C263 C246 121.8(5)
C263 C264 C265 120.6(5)
C263 C264 H264 119.7
C265 C264 H264 119.7
C266 C265 C264 119.6(5)
C266 C265 H265 120.2
C264 C265 H265 120.2
C265 C266 C261 119.9(5)
C265 C266 H266 120.0
C261 C266 H266 120.0
C312 N311 C316 119.2(5)
C312 N311 Cd1 115.8(3)
C316 N311 Cd1 124.7(4)
N311 C312 C313 122.4(5)
N311 C312 C323 117.5(4)
C313 C312 C323 120.0(5)
C312 C313 C314 115.1(6)
C312 C313 H313 122.4
C314 C313 H313 122.4
C315 C314 C313 122.5(5)
C315 C314 H314 118.8
C313 C314 H314 118.8
C314 C315 C316 117.5(6)
C314 C315 H315 121.2
C316 C315 H315 121.2
N311 C316 C315 123.2(6)
N311 C316 H316 118.4
C315 C316 H316 118.4
C325 N321 N322 111.0(4)
C325 N321 C326 126.8(4)
N322 N321 C326 120.5(4)
C323 N322 N321 105.5(4)
C323 N322 Cd1 116.6(3)
N321 N322 Cd1 137.7(3)
N322 C323 C324 110.5(4)
N322 C323 C312 118.4(5)
C324 C323 C312 131.1(5)
C325 C324 C323 105.8(5)
C325 C324 H324 127.1
C323 C324 H324 127.1
N321 C325 C324 107.2(5)
N321 C325 H325 126.4
C324 C325 H325 126.4
N321 C326 C353 112.3(4)
N321 C326 H32A 109.1
C353 C326 H32A 109.1
N321 C326 H32B 109.1
C353 C326 H32B 109.1
H32A C326 H32B 107.9
C336 N331 C332 118.3(6)
C336 N331 Cd4 125.0(5)
C332 N331 Cd4 116.6(4)
N331 C332 C333 122.0(6)
N331 C332 C343 116.8(5)
C333 C332 C343 121.2(6)
C332 C333 C334 119.1(7)
C332 C333 H333 120.5
C334 C333 H333 120.5
C335 C334 C333 118.8(7)
C335 C334 H334 120.6
C333 C334 H334 120.6
C334 C335 C336 119.7(7)
C334 C335 H335 120.1
C336 C335 H335 120.1
N331 C336 C335 122.1(7)
N331 C336 H336 119.0
C335 C336 H336 119.0
N342 N341 C345 109.9(5)
N342 N341 C346 119.5(4)
C345 N341 C346 130.3(5)
C343 N342 N341 105.3(4)
C343 N342 Cd4 117.5(4)
N341 N342 Cd4 137.1(4)
N342 C343 C344 111.2(5)
N342 C343 C332 119.0(5)
C344 C343 C332 129.8(6)
C345 C344 C343 104.1(5)
C345 C344 H344 128.0
C343 C344 H344 128.0
N341 C345 C344 109.4(6)
N341 C345 H345 125.3
C344 C345 H345 125.3
N341 C346 C363 111.3(5)
N341 C346 H34A 109.4
C363 C346 H34A 109.4
N341 C346 H34B 109.4
C363 C346 H34B 109.4
H34A C346 H34B 108.0
C356 C351 C352 118.9(5)
C356 C351 C361 120.8(5)
C352 C351 C361 120.2(5)
C353 C352 C351 119.5(5)
C353 C352 H352 120.2
C351 C352 H352 120.2
C354 C353 C352 120.7(5)
C354 C353 C326 122.3(4)
C352 C353 C326 116.9(4)
C353 C354 C355 120.3(5)
C353 C354 H354 119.9
C355 C354 H354 119.9
C354 C355 C356 119.2(5)
C354 C355 H355 120.4
C356 C355 H355 120.4
C351 C356 C355 121.3(5)
C351 C356 H356 119.4
C355 C356 H356 119.4
C366 C361 C362 118.6(5)
C366 C361 C351 119.9(6)
C362 C361 C351 121.6(5)
C363 C362 C361 120.4(5)
C363 C362 H362 119.8
C361 C362 H362 119.8
C362 C363 C364 119.3(6)
C362 C363 C346 117.3(5)
C364 C363 C346 123.4(5)
C365 C364 C363 120.7(5)
C365 C364 H364 119.6
C363 C364 H364 119.6
C364 C365 C366 120.9(6)
C364 C365 H365 119.5
C366 C365 H365 119.5
C365 C366 C361 120.0(6)
C365 C366 H366 120.0
C361 C366 H366 120.0
C416 N411 C412 117.7(5)
C416 N411 Cd2 124.5(4)
C412 N411 Cd2 117.2(3)
N411 C412 C413 120.9(6)
N411 C412 C423 116.6(4)
C413 C412 C423 122.5(5)
C414 C413 C412 120.4(7)
C414 C413 H413 119.8
C412 C413 H413 119.8
C413 C414 C415 119.6(7)
C413 C414 H414 120.2
C415 C414 H414 120.2
C416 C415 C414 117.1(8)
C416 C415 H415 121.5
C414 C415 H415 121.5
N411 C416 C415 123.8(7)
N411 C416 H416 118.1
C415 C416 H416 118.1
N422 N421 C425 111.0(4)
N422 N421 C426 121.5(4)
C425 N421 C426 127.3(4)
N421 N422 C423 105.3(4)
N421 N422 Cd2 139.4(3)
C423 N422 Cd2 113.1(3)
N422 C423 C424 110.0(5)
N422 C423 C412 118.6(4)
C424 C423 C412 131.4(5)
C425 C424 C423 106.1(5)
C425 C424 H424 126.9
C423 C424 H424 126.9
C424 C425 N421 107.5(5)
C424 C425 H425 126.2
N421 C425 H425 126.2
N421 C426 C453 115.4(4)
N421 C426 H42A 108.4
C453 C426 H42A 108.4
N421 C426 H42B 108.4
C453 C426 H42B 108.4
H42A C426 H42B 107.5
C436 N431 C432 119.4(5)
C436 N431 Cd3 124.7(4)
C432 N431 Cd3 115.9(5)
N431 C432 C433 120.6(7)
N431 C432 C443 117.5(5)
C433 C432 C443 121.9(6)
C434 C433 C432 118.9(6)
C434 C433 H433 120.6
C432 C433 H433 120.6
C433 C434 C435 120.0(6)
C433 C434 H434 120.0
C435 C434 H434 120.0
C436 C435 C434 117.5(7)
C436 C435 H435 121.2
C434 C435 H435 121.2
N431 C436 C435 123.5(6)
N431 C436 H436 118.2
C435 C436 H436 118.2
N442 N441 C445 108.3(6)
N442 N441 C446 121.9(5)
C445 N441 C446 129.3(6)
C443 N442 N441 107.0(5)
C443 N442 Cd3 114.9(4)
N441 N442 Cd3 138.0(4)
N442 C443 C444 110.8(7)
N442 C443 C432 120.4(5)
C444 C443 C432 128.8(6)
C445 C444 C443 104.5(6)
C445 C444 H444 127.7
C443 C444 H444 127.7
C444 C445 N441 109.4(6)
C444 C445 H445 125.3
N441 C445 H445 125.3
N441 C446 C463 113.2(5)
N441 C446 H44A 108.9
C463 C446 H44A 108.9
N441 C446 H44B 108.9
C463 C446 H44B 108.9
H44A C446 H44B 107.8
C452 C451 C456 118.2(5)
C452 C451 C461 119.9(4)
C456 C451 C461 121.8(5)
C451 C452 C453 121.5(4)
C451 C452 H452 119.3
C453 C452 H452 119.3
C454 C453 C452 119.5(5)
C454 C453 C426 123.8(5)
C452 C453 C426 116.7(4)
C453 C454 C455 119.5(5)
C453 C454 H454 120.3
C455 C454 H454 120.3
C456 C455 C454 121.1(5)
C456 C455 H455 119.5
C454 C455 H455 119.5
C455 C456 C451 120.2(5)
C455 C456 H456 119.9
C451 C456 H456 119.9
C466 C461 C462 118.8(5)
C466 C461 C451 121.1(5)
C462 C461 C451 120.1(5)
C463 C462 C461 120.1(6)
C463 C462 H462 119.9
C461 C462 H462 119.9
C464 C463 C462 120.9(6)
C464 C463 C446 117.8(6)
C462 C463 C446 121.3(6)
C463 C464 C465 119.6(5)
C463 C464 H464 120.2
C465 C464 H464 120.2
C466 C465 C464 120.3(6)
C466 C465 H465 119.9
C464 C465 H465 119.9
C461 C466 C465 120.2(6)
C461 C466 H466 119.9
C465 C466 H466 119.9
C512 N511 C516 119.3(5)
C512 N511 Cd2 117.0(4)
C516 N511 Cd2 123.5(4)
N511 C512 C513 121.3(6)
N511 C512 C523 116.2(5)
C513 C512 C523 122.5(5)
C514 C513 C512 118.3(6)
C514 C513 H513 120.9
C512 C513 H513 120.9
C515 C514 C513 120.2(6)
C515 C514 H514 119.9
C513 C514 H514 119.9
C514 C515 C516 118.6(6)
C514 C515 H515 120.7
C516 C515 H515 120.7
N511 C516 C515 122.3(6)
N511 C516 H516 118.9
C515 C516 H516 118.9
C525 N521 N522 110.3(6)
C525 N521 C526 128.0(6)
N522 N521 C526 121.6(5)
C523 N522 N521 107.0(5)
C523 N522 Cd2 114.6(4)
N521 N522 Cd2 138.2(4)
N522 C523 C524 110.1(6)
N522 C523 C512 121.0(5)
C524 C523 C512 128.9(6)
C525 C524 C523 103.0(6)
C525 C524 H524 128.5
C523 C524 H524 128.5
N521 C525 C524 109.6(6)
N521 C525 H525 125.2
C524 C525 H525 125.2
N521 C526 C553 113.1(5)
N521 C526 H52A 109.0
C553 C526 H52A 109.0
N521 C526 H52B 109.0
C553 C526 H52B 109.0
H52A C526 H52B 107.8
C532 N531 C536 117.9(6)
C532 N531 Cd4 116.7(4)
C536 N531 Cd4 125.3(5)
N531 C532 C533 122.4(7)
N531 C532 C543 117.0(5)
C533 C532 C543 120.5(7)
C532 C533 C534 118.0(8)
C532 C533 H533 121.0
C534 C533 H533 121.0
C535 C534 C533 120.1(7)
C535 C534 H534 120.0
C533 C534 H534 120.0
C536 C535 C534 118.2(8)
C536 C535 H535 120.9
C534 C535 H535 120.9
C535 C536 N531 123.5(8)
C535 C536 H536 118.2
N531 C536 H536 118.2
C545 N541 N542 111.9(5)
C545 N541 C546 127.0(5)
N542 N541 C546 121.0(4)
C543 N542 N541 103.6(5)
C543 N542 Cd4 113.2(4)
N541 N542 Cd4 140.9(4)
N542 C543 C544 111.1(6)
N542 C543 C532 118.7(5)
C544 C543 C532 130.2(6)
C545 C544 C543 106.1(6)
C545 C544 H544 127.0
C543 C544 H544 127.0
N541 C545 C544 107.3(6)
N541 C545 H545 126.3
C544 C545 H545 126.3
N541 C546 C563 115.5(5)
N541 C546 H54A 108.4
C563 C546 H54A 108.4
N541 C546 H54B 108.4
C563 C546 H54B 108.4
H54A C546 H54B 107.5
C552 C551 C556 117.2(5)
C552 C551 C561 121.6(5)
C556 C551 C561 121.2(5)
C553 C552 C551 123.2(6)
C553 C552 H552 118.4
C551 C552 H552 118.4
C552 C553 C554 118.2(6)
C552 C553 C526 123.8(6)
C554 C553 C526 118.0(6)
C555 C554 C553 120.0(6)
C555 C554 H554 120.0
C553 C554 H554 120.0
C554 C555 C556 121.8(6)
C554 C555 H555 119.1
C556 C555 H555 119.1
C555 C556 C551 119.6(6)
C555 C556 H556 120.2
C551 C556 H556 120.2
C566 C561 C562 119.1(5)
C566 C561 C551 121.0(5)
C562 C561 C551 119.9(5)
C563 C562 C561 120.5(5)
C563 C562 H562 119.7
C561 C562 H562 119.7
C562 C563 C564 119.9(5)
C562 C563 C546 117.1(5)
C564 C563 C546 123.0(5)
C565 C564 C563 119.5(6)
C565 C564 H564 120.3
C563 C564 H564 120.3
C564 C565 C566 120.4(5)
C564 C565 H565 119.8
C566 C565 H565 119.8
C561 C566 C565 120.6(5)
C561 C566 H566 119.7
C565 C566 H566 119.7
C612 N611 C616 118.5(5)
C612 N611 Cd3 116.9(4)
C616 N611 Cd3 124.4(4)
N611 C612 C613 121.9(6)
N611 C612 C623 116.0(5)
C613 C612 C623 121.9(5)
C612 C613 C614 120.2(6)
C612 C613 H613 119.9
C614 C613 H613 119.9
C613 C614 C615 118.2(6)
C613 C614 H614 120.9
C615 C614 H614 120.9
C616 C615 C614 119.8(6)
C616 C615 H615 120.1
C614 C615 H615 120.1
N611 C616 C615 121.3(6)
N611 C616 H616 119.3
C615 C616 H616 119.3
C625 N621 N622 111.3(5)
C625 N621 C626 127.5(5)
N622 N621 C626 120.9(4)
C623 N622 N621 104.8(4)
C623 N622 Cd3 114.0(4)
N621 N622 Cd3 138.7(4)
N622 C623 C624 109.8(6)
N622 C623 C612 119.7(5)
C624 C623 C612 130.4(6)
C625 C624 C623 106.5(6)
C625 C624 H624 126.8
C623 C624 H624 126.8
C624 C625 N621 107.6(5)
C624 C625 H625 126.2
N621 C625 H625 126.2
N621 C626 C653 114.9(5)
N621 C626 H62A 108.6
C653 C626 H62A 108.6
N621 C626 H62B 108.6
C653 C626 H62B 108.6
H62A C626 H62B 107.5
C636 N631 C632 118.7(5)
C636 N631 Cd4 124.3(4)
C632 N631 Cd4 117.0(3)
N631 C632 C633 120.7(5)
N631 C632 C643 116.6(5)
C633 C632 C643 122.6(5)
C634 C633 C632 119.2(5)
C634 C633 H633 120.4
C632 C633 H633 120.4
C633 C634 C635 119.7(5)
C633 C634 H634 120.1
C635 C634 H634 120.1
C636 C635 C634 118.6(5)
C636 C635 H635 120.7
C634 C635 H635 120.7
N631 C636 C635 123.1(5)
N631 C636 H636 118.4
C635 C636 H636 118.4
C645 N641 N642 110.6(5)
C645 N641 C646 129.3(5)
N642 N641 C646 119.4(5)
C643 N642 N641 105.5(5)
C643 N642 Cd4 114.5(3)
N641 N642 Cd4 139.9(4)
N642 C643 C644 110.0(5)
N642 C643 C632 120.2(5)
C644 C643 C632 129.7(6)
C645 C644 C643 104.6(6)
C645 C644 H644 127.7
C643 C644 H644 127.7
N641 C645 C644 109.2(5)
N641 C645 H645 125.4
C644 C645 H645 125.4
N641 C646 C663 114.9(5)
N641 C646 H64A 108.5
C663 C646 H64A 108.5
N641 C646 H64B 108.5
C663 C646 H64B 108.5
H64A C646 H64B 107.5
C656 C651 C652 116.9(5)
C656 C651 C661 123.0(5)
C652 C651 C661 120.1(5)
C653 C652 C651 121.1(5)
C653 C652 H652 119.4
C651 C652 H652 119.4
C654 C653 C652 120.2(5)
C654 C653 C626 123.8(6)
C652 C653 C626 116.0(5)
C653 C654 C655 119.7(6)
C653 C654 H654 120.1
C655 C654 H654 120.1
C656 C655 C654 120.4(5)
C656 C655 H655 119.8
C654 C655 H655 119.8
C655 C656 C651 121.6(5)
C655 C656 H656 119.2
C651 C656 H656 119.2
C666 C661 C662 117.4(6)
C666 C661 C651 122.3(6)
C662 C661 C651 120.3(5)
C663 C662 C661 119.2(6)
C663 C662 H662 120.4
C661 C662 H662 120.4
C664 C663 C662 121.8(7)
C664 C663 C646 118.4(6)
C662 C663 C646 119.7(6)
C663 C664 C665 119.1(7)
C663 C664 H664 120.5
C665 C664 H664 120.5
C666 C665 C664 120.1(7)
C666 C665 H665 119.9
C664 C665 H665 119.9
C665 C666 C661 122.4(7)
C665 C666 H666 118.8
C661 C666 H666 118.8
O12 N14 O13 120.0(7)
O12 N14 O11 119.6(7)
O13 N14 O11 120.2(7)
O23 N24 O22 119.9(6)
O23 N24 O21 122.3(6)
O22 N24 O21 117.8(6)
O31 N34 O33 119.6(7)
O31 N34 O32 123.5(7)
O33 N34 O32 116.5(7)
O42 N44 O41 119.8(6)
O42 N44 O43 120.0(6)
O41 N44 O43 120.0(6)
O51 N54 O52 119.5(11)
O51 N54 O53 124.7(11)
O52 N54 O53 115.5(10)
O11S N13S O12S 123.5(11)
O11S N13S C14S 118.5(11)
O12S N13S C14S 117.1(10)
N13S C14S H14C 109.5
N13S C14S H14D 109.5
H14C C14S H14D 109.5
N13S C14S H14E 109.5
H14C C14S H14E 109.5
H14D C14S H14E 109.5
O22S N23S O21S 123.1(10)
O22S N23S C24S 120.2(10)
O21S N23S C24S 116.3(9)
N23S C24S H24C 109.5
N23S C24S H24D 109.5
H24C C24S H24D 109.5
N23S C24S H24E 109.5
H24C C24S H24E 109.5
H24D C24S H24E 109.5
O31X N33X C34X 127.2(13)
O31X N33X O32X 112.8(11)
C34X N33X O32X 119.6(12)
N33X C34X H34C 109.5
N33X C34X H34D 109.5
H34C C34X H34D 109.5
N33X C34X H34E 109.5
H34C C34X H34E 109.5
H34D C34X H34E 109.5
O31Y N33Y O32Y 122.5(19)
O31Y N33Y C34Y 118.5(18)
O32Y N33Y C34Y 117.8(18)
N33Y C34Y H34F 109.5
N33Y C34Y H34G 109.5
H34F C34Y H34G 109.5
N33Y C34Y H34H 109.5
H34F C34Y H34H 109.5
H34G C34Y H34H 109.5
O41S N43S O42S 131.9(12)
O41S N43S C44S 108.3(10)
O42S N43S C44S 118.5(11)
N43S C44S H44C 109.5
N43S C44S H44D 109.5
H44C C44S H44D 109.5
N43S C44S H44E 109.5
H44C C44S H44E 109.5
H44D C44S H44E 109.5
O51S N53S O52S 120.5(12)
O51S N53S C54S 117.5(12)
O52S N53S C54S 121.3(12)
N53S C54S H54C 109.5
N53S C54S H54D 109.5
H54C C54S H54D 109.5
N53S C54S H54E 109.5
H54C C54S H54E 109.5
H54D C54S H54E 109.5
O61S N63S O62S 135.6(15)
O61S N63S C64S 112.2(13)
O62S N63S C64S 110.5(12)
N63S C64S H64C 109.5
N63S C64S H64D 109.5
H64C C64S H64D 109.5
N63S C64S H64E 109.5
H64C C64S H64E 109.5
H64D C64S H64E 109.5
C72S O71S C73S 109.1(7)
O71S C72S C74S 103.9(7)
O71S C72S H72A 111.0
C74S C72S H72A 111.0
O71S C72S H72B 111.0
C74S C72S H72B 111.0
H72A C72S H72B 109.0
C75S C73S O71S 103.3(7)
C75S C73S H73A 111.1
O71S C73S H73A 111.1
C75S C73S H73B 111.1
O71S C73S H73B 111.1
H73A C73S H73B 109.1
C72S C74S H74A 109.5
C72S C74S H74B 109.5
H74A C74S H74B 109.5
C72S C74S H74C 109.5
H74A C74S H74C 109.5
H74B C74S H74C 109.5
C73S C75S H75A 109.5
C73S C75S H75B 109.5
H75A C75S H75B 109.5
C73S C75S H75C 109.5
H75A C75S H75C 109.5
H75B C75S H75C 109.5

loop_
_geom_bond_atom_site_label_1
_geom_bond_atom_site_label_2
_geom_bond_distance
Cd1 N322 2.304(4)
Cd1 N122 2.339(4)
Cd1 N222 2.350(4)
Cd1 N111 2.356(4)
Cd1 N211 2.365(5)
Cd1 N311 2.366(4)
Cd2 N411 2.290(4)
Cd2 N511 2.325(4)
Cd2 N142 2.349(4)
Cd2 N422 2.361(4)
Cd2 N522 2.362(5)
Cd2 N131 2.412(5)
Cd3 N611 2.333(5)
Cd3 N622 2.334(4)
Cd3 N431 2.357(5)
Cd3 N242 2.362(5)
Cd3 N442 2.370(5)
Cd3 N231 2.371(5)
Cd4 N531 2.303(5)
Cd4 N631 2.306(5)
Cd4 N642 2.353(5)
Cd4 N542 2.358(5)
Cd4 N342 2.365(5)
Cd4 N331 2.412(5)
N111 C116 1.332(6)
N111 C112 1.340(6)
C112 C113 1.388(6)
C112 C123 1.466(7)
C113 C114 1.359(8)
C113 H113 0.9500
C114 C115 1.361(8)
C114 H114 0.9500
C115 C116 1.392(7)
C115 H115 0.9500
C116 H116 0.9500
N121 C125 1.341(6)
N121 N122 1.350(5)
N121 C126 1.460(6)
N122 C123 1.342(6)
C123 C124 1.398(7)
C124 C125 1.362(7)
C124 H124 0.9500
C125 H125 0.9500
C126 C153 1.500(7)
C126 H12A 0.9900
C126 H12B 0.9900
N131 C136 1.320(8)
N131 C132 1.348(8)
C132 C133 1.377(8)
C132 C143 1.485(8)
C133 C134 1.426(10)
C133 H133 0.9500
C134 C135 1.334(11)
C134 H134 0.9500
C135 C136 1.377(9)
C135 H135 0.9500
C136 H136 0.9500
N141 C145 1.308(7)
N141 N142 1.356(6)
N141 C146 1.454(6)
N142 C143 1.348(6)
C143 C144 1.373(9)
C144 C145 1.385(9)
C144 H144 0.9500
C145 H145 0.9500
C146 C163 1.519(7)
C146 H14A 0.9900
C146 H14B 0.9900
C151 C152 1.375(7)
C151 C156 1.396(6)
C151 C161 1.474(7)
C152 C153 1.395(7)
C152 H152 0.9500
C153 C154 1.418(6)
C154 C155 1.367(7)
C154 H154 0.9500
C155 C156 1.414(7)
C155 H155 0.9500
C156 H156 0.9500
C161 C162 1.393(7)
C161 C166 1.397(7)
C162 C163 1.374(6)
C162 H162 0.9500
C163 C164 1.404(7)
C164 C165 1.366(8)
C164 H164 0.9500
C165 C166 1.378(8)
C165 H165 0.9500
C166 H166 0.9500
N211 C212 1.317(7)
N211 C216 1.355(7)
C212 C213 1.393(8)
C212 C223 1.446(8)
C213 C214 1.357(9)
C213 H213 0.9500
C214 C215 1.359(10)
C214 H214 0.9500
C215 C216 1.391(9)
C215 H215 0.9500
C216 H216 0.9500
N221 N222 1.342(6)
N221 C225 1.349(7)
N221 C226 1.459(7)
N222 C223 1.339(7)
C223 C224 1.427(8)
C224 C225 1.312(9)
C224 H224 0.9500
C225 H225 0.9500
C226 C253 1.515(7)
C226 H22A 0.9900
C226 H22B 0.9900
N231 C236 1.349(8)
N231 C232 1.374(9)
C232 C233 1.395(8)
C232 C243 1.460(9)
C233 C234 1.392(12)
C233 H233 0.9500
C234 C235 1.358(13)
C234 H234 0.9500
C235 C236 1.399(9)
C235 H235 0.9500
C236 H236 0.9500
N241 C245 1.341(7)
N241 N242 1.372(6)
N241 C246 1.452(7)
N242 C243 1.330(7)
C243 C244 1.375(9)
C244 C245 1.358(10)
C244 H244 0.9500
C245 H245 0.9500
C246 C263 1.522(8)
C246 H24A 0.9900
C246 H24B 0.9900
C251 C252 1.374(7)
C251 C256 1.408(7)
C251 C261 1.489(7)
C252 C253 1.369(7)
C252 H252 0.9500
C253 C254 1.390(7)
C254 C255 1.378(7)
C254 H254 0.9500
C255 C256 1.350(8)
C255 H255 0.9500
C256 H256 0.9500
C261 C262 1.402(7)
C261 C266 1.409(7)
C262 C263 1.370(7)
C262 H262 0.9500
C263 C264 1.379(7)
C264 C265 1.391(8)
C264 H264 0.9500
C265 C266 1.391(7)
C265 H265 0.9500
C266 H266 0.9500
N311 C312 1.326(7)
N311 C316 1.350(7)
C312 C313 1.408(7)
C312 C323 1.470(7)
C313 C314 1.432(9)
C313 H313 0.9500
C314 C315 1.335(10)
C314 H314 0.9500
C315 C316 1.377(8)
C315 H315 0.9500
C316 H316 0.9500
N321 C325 1.350(7)
N321 N322 1.359(6)
N321 C326 1.455(6)
N322 C323 1.350(6)
C323 C324 1.383(8)
C324 C325 1.381(8)
C324 H324 0.9500
C325 H325 0.9500
C326 C353 1.520(7)
C326 H32A 0.9900
C326 H32B 0.9900
N331 C336 1.323(8)
N331 C332 1.355(8)
C332 C333 1.357(9)
C332 C343 1.473(8)
C333 C334 1.391(10)
C333 H333 0.9500
C334 C335 1.345(12)
C334 H334 0.9500
C335 C336 1.381(10)
C335 H335 0.9500
C336 H336 0.9500
N341 N342 1.343(6)
N341 C345 1.343(7)
N341 C346 1.462(7)
N342 C343 1.342(7)
C343 C344 1.384(8)
C344 C345 1.349(10)
C344 H344 0.9500
C345 H345 0.9500
C346 C363 1.498(8)
C346 H34A 0.9900
C346 H34B 0.9900
C351 C356 1.368(8)
C351 C352 1.409(7)
C351 C361 1.481(7)
C352 C353 1.390(7)
C352 H352 0.9500
C353 C354 1.372(7)
C354 C355 1.380(8)
C354 H354 0.9500
C355 C356 1.400(8)
C355 H355 0.9500
C356 H356 0.9500
C361 C366 1.405(8)
C361 C362 1.409(8)
C362 C363 1.380(7)
C362 H362 0.9500
C363 C364 1.390(9)
C364 C365 1.367(9)
C364 H364 0.9500
C365 C366 1.368(8)
C365 H365 0.9500
C366 H366 0.9500
N411 C416 1.345(8)
N411 C412 1.360(7)
C412 C413 1.397(8)
C412 C423 1.457(8)
C413 C414 1.317(10)
C413 H413 0.9500
C414 C415 1.430(13)
C414 H414 0.9500
C415 C416 1.354(10)
C415 H415 0.9500
C416 H416 0.9500
N421 N422 1.343(6)
N421 C425 1.360(6)
N421 C426 1.458(7)
N422 C423 1.360(6)
C423 C424 1.386(7)
C424 C425 1.354(8)
C424 H424 0.9500
C425 H425 0.9500
C426 C453 1.517(7)
C426 H42A 0.9900
C426 H42B 0.9900
N431 C436 1.309(8)
N431 C432 1.355(7)
C432 C433 1.388(9)
C432 C443 1.448(10)
C433 C434 1.374(11)
C433 H433 0.9500
C434 C435 1.381(10)
C434 H434 0.9500
C435 C436 1.378(8)
C435 H435 0.9500
C436 H436 0.9500
N441 N442 1.357(7)
N441 C445 1.373(8)
N441 C446 1.449(9)
N442 C443 1.327(8)
C443 C444 1.403(8)
C444 C445 1.349(11)
C444 H444 0.9500
C445 H445 0.9500
C446 C463 1.515(9)
C446 H44A 0.9900
C446 H44B 0.9900
C451 C452 1.376(7)
C451 C456 1.397(7)
C451 C461 1.497(7)
C452 C453 1.390(7)
C452 H452 0.9500
C453 C454 1.376(7)
C454 C455 1.377(8)
C454 H454 0.9500
C455 C456 1.375(8)
C455 H455 0.9500
C456 H456 0.9500
C461 C466 1.381(8)
C461 C462 1.418(8)
C462 C463 1.387(8)
C462 H462 0.9500
C463 C464 1.357(9)
C464 C465 1.407(9)
C464 H464 0.9500
C465 C466 1.391(8)
C465 H465 0.9500
C466 H466 0.9500
N511 C512 1.338(7)
N511 C516 1.350(7)
C512 C513 1.396(8)
C512 C523 1.453(8)
C513 C514 1.389(9)
C513 H513 0.9500
C514 C515 1.366(9)
C514 H514 0.9500
C515 C516 1.374(8)
C515 H515 0.9500
C516 H516 0.9500
N521 C525 1.326(9)
N521 N522 1.354(6)
N521 C526 1.468(8)
N522 C523 1.303(7)
C523 C524 1.442(8)
C524 C525 1.361(10)
C524 H524 0.9500
C525 H525 0.9500
C526 C553 1.493(9)
C526 H52A 0.9900
C526 H52B 0.9900
N531 C532 1.360(8)
N531 C536 1.368(9)
C532 C533 1.360(9)
C532 C543 1.474(9)
C533 C534 1.420(11)
C533 H533 0.9500
C534 C535 1.381(13)
C534 H534 0.9500
C535 C536 1.347(10)
C535 H535 0.9500
C536 H536 0.9500
N541 C545 1.349(7)
N541 N542 1.374(7)
N541 C546 1.458(7)
N542 C543 1.361(7)
C543 C544 1.389(9)
C544 C545 1.362(10)
C544 H544 0.9500
C545 H545 0.9500
C546 C563 1.515(8)
C546 H54A 0.9900
C546 H54B 0.9900
C551 C552 1.391(8)
C551 C556 1.406(8)
C551 C561 1.499(8)
C552 C553 1.370(8)
C552 H552 0.9500
C553 C554 1.398(9)
C554 C555 1.358(9)
C554 H554 0.9500
C555 C556 1.382(8)
C555 H555 0.9500
C556 H556 0.9500
C561 C566 1.368(8)
C561 C562 1.414(7)
C562 C563 1.375(8)
C562 H562 0.9500
C563 C564 1.395(8)
C564 C565 1.388(8)
C564 H564 0.9500
C565 C566 1.392(8)
C565 H565 0.9500
C566 H566 0.9500
N611 C612 1.344(7)
N611 C616 1.349(7)
C612 C613 1.363(8)
C612 C623 1.465(8)
C613 C614 1.369(9)
C613 H613 0.9500
C614 C615 1.378(9)
C614 H614 0.9500
C615 C616 1.377(8)
C615 H615 0.9500
C616 H616 0.9500
N621 C625 1.351(7)
N621 N622 1.377(6)
N621 C626 1.458(8)
N622 C623 1.347(7)
C623 C624 1.412(8)
C624 C625 1.349(10)
C624 H624 0.9500
C625 H625 0.9500
C626 C653 1.511(7)
C626 H62A 0.9900
C626 H62B 0.9900
N631 C636 1.339(6)
N631 C632 1.360(7)
C632 C633 1.399(8)
C632 C643 1.439(8)
C633 C634 1.370(8)
C633 H633 0.9500
C634 C635 1.383(8)
C634 H634 0.9500
C635 C636 1.367(8)
C635 H635 0.9500
C636 H636 0.9500
N641 C645 1.326(8)
N641 N642 1.372(6)
N641 C646 1.449(8)
N642 C643 1.334(8)
C643 C644 1.420(8)
C644 C645 1.357(9)
C644 H644 0.9500
C645 H645 0.9500
C646 C663 1.514(9)
C646 H64A 0.9900
C646 H64B 0.9900
C651 C656 1.398(8)
C651 C652 1.410(7)
C651 C661 1.490(9)
C652 C653 1.380(8)
C652 H652 0.9500
C653 C654 1.369(7)
C654 C655 1.390(7)
C654 H654 0.9500
C655 C656 1.362(8)
C655 H655 0.9500
C656 H656 0.9500
C661 C666 1.392(8)
C661 C662 1.414(8)
C662 C663 1.403(9)
C662 H662 0.9500
C663 C664 1.362(9)
C664 C665 1.390(11)
C664 H664 0.9500
C665 C666 1.367(10)
C665 H665 0.9500
C666 H666 0.9500
O11 N14 1.245(7)
O12 N14 1.195(7)
O13 N14 1.238(7)
O21 N24 1.270(7)
O22 N24 1.220(7)
O23 N24 1.215(7)
O31 N34 1.193(8)
O32 N34 1.230(8)
O33 N34 1.214(8)
O41 N44 1.234(7)
O42 N44 1.209(6)
O43 N44 1.260(7)
O51 N54 1.196(12)
O52 N54 1.298(12)
O53 N54 1.307(12)
O11S N13S 1.137(11)
O12S N13S 1.267(11)
N13S C14S 1.448(12)
C14S H14C 0.9800
C14S H14D 0.9800
C14S H14E 0.9800
O21S N23S 1.251(10)
O22S N23S 1.222(10)
N23S C24S 1.476(11)
C24S H24C 0.9800
C24S H24D 0.9800
C24S H24E 0.9800
O31X N33X 1.208(11)
O32X N33X 1.425(12)
N33X C34X 1.320(12)
C34X H34C 0.9800
C34X H34D 0.9800
C34X H34E 0.9800
O31Y N33Y 1.210(17)
O32Y N33Y 1.252(17)
N33Y C34Y 1.462(17)
C34Y H34F 0.9800
C34Y H34G 0.9800
C34Y H34H 0.9800
O41S N43S 1.155(11)
O42S N43S 1.210(11)
N43S C44S 1.480(13)
C44S H44C 0.9800
C44S H44D 0.9800
C44S H44E 0.9800
O51S N53S 1.202(12)
O52S N53S 1.222(12)
N53S C54S 1.441(13)
C54S H54C 0.9800
C54S H54D 0.9800
C54S H54E 0.9800
O61S N63S 1.189(13)
O62S N63S 1.209(13)
N63S C64S 1.516(14)
C64S H64C 0.9800
C64S H64D 0.9800
C64S H64E 0.9800
O71S C72S 1.456(10)
O71S C73S 1.511(10)
C72S C74S 1.570(11)
C72S H72A 0.9900
C72S H72B 0.9900
C73S C75S 1.468(11)
C73S H73A 0.9900
C73S H73B 0.9900
C74S H74A 0.9800
C74S H74B 0.9800
C74S H74C 0.9800
C75S H75A 0.9800
C75S H75B 0.9800
C75S H75C 0.9800

loop_
_geom_torsion_atom_site_label_1
_geom_torsion_atom_site_label_2
_geom_torsion_atom_site_label_3
_geom_torsion_atom_site_label_4
_geom_torsion
N322 Cd1 N111 C116 77.4(4)
N122 Cd1 N111 C116 -176.8(5)
N222 Cd1 N111 C116 -130.8(6)
N211 Cd1 N111 C116 -84.4(5)
N311 Cd1 N111 C116 6.0(5)
N322 Cd1 N111 C112 -103.2(4)
N122 Cd1 N111 C112 2.6(3)
N222 Cd1 N111 C112 48.6(8)
N211 Cd1 N111 C112 95.0(4)
N311 Cd1 N111 C112 -174.6(4)
C116 N111 C112 C113 0.2(8)
Cd1 N111 C112 C113 -179.2(4)
C116 N111 C112 C123 178.9(5)
Cd1 N111 C112 C123 -0.5(6)
N111 C112 C113 C114 1.6(8)
C123 C112 C113 C114 -177.1(5)
C112 C113 C114 C115 -1.8(9)
C113 C114 C115 C116 0.4(10)
C112 N111 C116 C115 -1.7(8)
Cd1 N111 C116 C115 177.7(5)
C114 C115 C116 N111 1.5(10)
C125 N121 N122 C123 -0.6(5)
C126 N121 N122 C123 171.1(4)
C125 N121 N122 Cd1 174.1(4)
C126 N121 N122 Cd1 -14.2(7)
N322 Cd1 N122 C123 83.5(3)
N222 Cd1 N122 C123 -174.3(3)
N111 Cd1 N122 C123 -4.5(3)
N211 Cd1 N122 C123 -103.8(3)
N311 Cd1 N122 C123 4.1(7)
N322 Cd1 N122 N121 -90.8(5)
N222 Cd1 N122 N121 11.4(5)
N111 Cd1 N122 N121 -178.8(5)
N211 Cd1 N122 N121 81.9(5)
N311 Cd1 N122 N121 -170.2(4)
N121 N122 C123 C124 0.3(5)
Cd1 N122 C123 C124 -175.8(3)
N121 N122 C123 C112 -177.7(4)
Cd1 N122 C123 C112 6.2(6)
N111 C112 C123 N122 -3.8(7)
C113 C112 C123 N122 174.9(5)
N111 C112 C123 C124 178.6(5)
C113 C112 C123 C124 -2.6(8)
N122 C123 C124 C125 0.1(6)
C112 C123 C124 C125 177.9(5)
N122 N121 C125 C124 0.7(6)
C126 N121 C125 C124 -170.2(4)
C123 C124 C125 N121 -0.5(6)
C125 N121 C126 C153 94.1(5)
N122 N121 C126 C153 -76.2(5)
N411 Cd2 N131 C136 -82.1(5)
N511 Cd2 N131 C136 93.2(5)
N142 Cd2 N131 C136 -176.4(6)
N422 Cd2 N131 C136 -109.9(8)
N522 Cd2 N131 C136 22.5(5)
N411 Cd2 N131 C132 94.6(4)
N511 Cd2 N131 C132 -90.0(4)
N142 Cd2 N131 C132 0.4(4)
N422 Cd2 N131 C132 66.8(8)
N522 Cd2 N131 C132 -160.7(4)
C136 N131 C132 C133 -1.0(9)
Cd2 N131 C132 C133 -178.1(5)
C136 N131 C132 C143 178.1(5)
Cd2 N131 C132 C143 1.0(6)
N131 C132 C133 C134 1.9(9)
C143 C132 C133 C134 -177.2(5)
C132 C133 C134 C135 -2.2(10)
C133 C134 C135 C136 1.6(11)
C132 N131 C136 C135 0.4(10)
Cd2 N131 C136 C135 177.1(5)
C134 C135 C136 N131 -0.7(12)
C145 N141 N142 C143 0.5(6)
C146 N141 N142 C143 170.3(4)
C145 N141 N142 Cd2 175.2(4)
C146 N141 N142 Cd2 -15.0(7)
N411 Cd2 N142 C143 -96.4(4)
N511 Cd2 N142 C143 91.1(4)
N422 Cd2 N142 C143 -169.4(4)
N522 Cd2 N142 C143 39.9(5)
N131 Cd2 N142 C143 -1.9(4)
N411 Cd2 N142 N141 89.4(5)
N511 Cd2 N142 N141 -83.2(5)
N422 Cd2 N142 N141 16.3(5)
N522 Cd2 N142 N141 -134.4(5)
N131 Cd2 N142 N141 -176.2(5)
N141 N142 C143 C144 0.0(6)
Cd2 N142 C143 C144 -176.0(4)
N141 N142 C143 C132 179.2(4)
Cd2 N142 C143 C132 3.2(6)
N131 C132 C143 N142 -2.9(7)
C133 C132 C143 N142 176.3(5)
N131 C132 C143 C144 176.2(6)
C133 C132 C143 C144 -4.6(10)
N142 C143 C144 C145 -0.4(7)
C132 C143 C144 C145 -179.5(6)
N142 N141 C145 C144 -0.7(7)
C146 N141 C145 C144 -169.4(5)
C143 C144 C145 N141 0.7(8)
C145 N141 C146 C163 92.4(7)
N142 N141 C146 C163 -75.4(6)
C156 C151 C152 C153 -0.1(7)
C161 C151 C152 C153 179.6(4)
C151 C152 C153 C154 0.8(7)
C151 C152 C153 C126 178.4(4)
N121 C126 C153 C152 -175.0(4)
N121 C126 C153 C154 2.4(6)
C152 C153 C154 C155 -0.9(6)
C126 C153 C154 C155 -178.4(4)
C153 C154 C155 C156 0.3(7)
C152 C151 C156 C155 -0.5(7)
C161 C151 C156 C155 179.9(4)
C154 C155 C156 C151 0.4(7)
C152 C151 C161 C162 -42.0(6)
C156 C151 C161 C162 137.7(5)
C152 C151 C161 C166 137.3(5)
C156 C151 C161 C166 -43.0(7)
C166 C161 C162 C163 0.6(7)
C151 C161 C162 C163 180.0(4)
C161 C162 C163 C164 -1.9(7)
C161 C162 C163 C146 175.1(4)
N141 C146 C163 C162 174.3(4)
N141 C146 C163 C164 -8.8(7)
C162 C163 C164 C165 1.5(8)
C146 C163 C164 C165 -175.3(5)
C163 C164 C165 C166 0.1(9)
C164 C165 C166 C161 -1.4(9)
C162 C161 C166 C165 1.0(8)
C151 C161 C166 C165 -178.3(5)
N322 Cd1 N211 C212 65.2(5)
N122 Cd1 N211 C212 -96.6(4)
N222 Cd1 N211 C212 1.3(3)
N111 Cd1 N211 C212 -167.9(3)
N311 Cd1 N211 C212 101.7(4)
N322 Cd1 N211 C216 -118.2(5)
N122 Cd1 N211 C216 80.0(4)
N222 Cd1 N211 C216 177.9(5)
N111 Cd1 N211 C216 8.7(4)
N311 Cd1 N211 C216 -81.7(4)
C216 N211 C212 C213 0.0(7)
Cd1 N211 C212 C213 176.8(4)
C216 N211 C212 C223 -179.5(5)
Cd1 N211 C212 C223 -2.7(5)
N211 C212 C213 C214 -0.8(8)
C223 C212 C213 C214 178.6(5)
C212 C213 C214 C215 0.9(8)
C213 C214 C215 C216 -0.3(9)
C212 N211 C216 C215 0.7(8)
Cd1 N211 C216 C215 -175.9(4)
C214 C215 C216 N211 -0.6(9)
C225 N221 N222 C223 2.3(5)
C226 N221 N222 C223 171.1(4)
C225 N221 N222 Cd1 -177.9(4)
C226 N221 N222 Cd1 -9.1(7)
N322 Cd1 N222 C223 -158.8(3)
N122 Cd1 N222 C223 93.2(3)
N111 Cd1 N222 C223 49.7(8)
N211 Cd1 N222 C223 0.4(3)
N311 Cd1 N222 C223 -86.2(3)
N322 Cd1 N222 N221 21.4(5)
N122 Cd1 N222 N221 -86.6(4)
N111 Cd1 N222 N221 -130.1(6)
N211 Cd1 N222 N221 -179.4(5)
N311 Cd1 N222 N221 93.9(4)
N221 N222 C223 C224 -2.2(5)
Cd1 N222 C223 C224 178.0(3)
N221 N222 C223 C212 177.9(4)
Cd1 N222 C223 C212 -2.0(5)
N211 C212 C223 N222 3.1(7)
C213 C212 C223 N222 -176.3(4)
N211 C212 C223 C224 -176.8(5)
C213 C212 C223 C224 3.8(8)
N222 C223 C224 C225 1.3(6)
C212 C223 C224 C225 -178.8(5)
C223 C224 C225 N221 0.1(6)
N222 N221 C225 C224 -1.5(6)
C226 N221 C225 C224 -169.5(5)
N222 N221 C226 C253 -80.2(5)
C225 N221 C226 C253 86.7(6)
N611 Cd3 N231 C236 -80.0(5)
N622 Cd3 N231 C236 -100.1(6)
N431 Cd3 N231 C236 94.7(5)
N242 Cd3 N231 C236 -178.4(5)
N442 Cd3 N231 C236 23.7(5)
N611 Cd3 N231 C232 101.6(4)
N622 Cd3 N231 C232 81.5(7)
N431 Cd3 N231 C232 -83.7(4)
N242 Cd3 N231 C232 3.2(4)
N442 Cd3 N231 C232 -154.7(4)
C236 N231 C232 C233 -0.1(8)
Cd3 N231 C232 C233 178.4(5)
C236 N231 C232 C243 178.2(5)
Cd3 N231 C232 C243 -3.3(6)
N231 C232 C233 C234 -0.5(10)
C243 C232 C233 C234 -178.8(6)
C232 C233 C234 C235 2.4(11)
C233 C234 C235 C236 -3.6(12)
C232 N231 C236 C235 -1.0(9)
Cd3 N231 C236 C235 -179.4(5)
C234 C235 C236 N231 2.9(11)
C245 N241 N242 C243 1.1(6)
C246 N241 N242 C243 173.8(4)
C245 N241 N242 Cd3 -179.3(4)
C246 N241 N242 Cd3 -6.5(7)
N611 Cd3 N242 C243 -90.8(4)
N622 Cd3 N242 C243 -164.0(4)
N431 Cd3 N242 C243 96.2(4)
N442 Cd3 N242 C243 48.6(6)
N231 Cd3 N242 C243 -3.0(4)
N611 Cd3 N242 N241 89.5(5)
N622 Cd3 N242 N241 16.4(5)
N431 Cd3 N242 N241 -83.5(5)
N442 Cd3 N242 N241 -131.1(5)
N231 Cd3 N242 N241 177.3(5)
N241 N242 C243 C244 -1.5(6)
Cd3 N242 C243 C244 178.8(4)
N241 N242 C243 C232 -177.7(5)
Cd3 N242 C243 C232 2.5(6)
N231 C232 C243 N242 0.5(8)
C233 C232 C243 N242 178.9(6)
N231 C232 C243 C244 -174.9(6)
C233 C232 C243 C244 3.4(10)
N242 C243 C244 C245 1.3(7)
C232 C243 C244 C245 177.0(6)
N242 N241 C245 C244 -0.3(7)
C246 N241 C245 C244 -172.0(5)
C243 C244 C245 N241 -0.6(7)
C245 N241 C246 C263 97.1(7)
N242 N241 C246 C263 -74.0(6)
C256 C251 C252 C253 3.4(8)
C261 C251 C252 C253 -178.6(5)
C251 C252 C253 C254 -3.2(7)
C251 C252 C253 C226 177.9(5)
N221 C226 C253 C252 -166.0(4)
N221 C226 C253 C254 15.2(7)
C252 C253 C254 C255 1.8(7)
C226 C253 C254 C255 -179.4(5)
C253 C254 C255 C256 -0.7(8)
C254 C255 C256 C251 0.9(8)
C252 C251 C256 C255 -2.2(8)
C261 C251 C256 C255 179.8(5)
C252 C251 C261 C262 -48.4(7)
C256 C251 C261 C262 129.6(5)
C252 C251 C261 C266 130.5(5)
C256 C251 C261 C266 -51.5(7)
C266 C261 C262 C263 2.2(7)
C251 C261 C262 C263 -178.8(5)
C261 C262 C263 C264 -1.4(7)
C261 C262 C263 C246 176.3(5)
N241 C246 C263 C262 177.0(4)
N241 C246 C263 C264 -5.3(7)
C262 C263 C264 C265 -0.6(8)
C246 C263 C264 C265 -178.2(5)
C263 C264 C265 C266 1.7(8)
C264 C265 C266 C261 -0.8(8)
C262 C261 C266 C265 -1.1(8)
C251 C261 C266 C265 179.9(5)
N322 Cd1 N311 C312 -2.6(3)
N122 Cd1 N311 C312 82.8(6)
N222 Cd1 N311 C312 -98.8(3)
N111 Cd1 N311 C312 91.0(3)
N211 Cd1 N311 C312 -168.4(3)
N322 Cd1 N311 C316 -176.3(4)
N122 Cd1 N311 C316 -90.9(6)
N222 Cd1 N311 C316 87.5(4)
N111 Cd1 N311 C316 -82.7(4)
N211 Cd1 N311 C316 17.9(4)
C316 N311 C312 C313 2.1(7)
Cd1 N311 C312 C313 -171.9(4)
C316 N311 C312 C323 179.3(4)
Cd1 N311 C312 C323 5.3(5)
N311 C312 C313 C314 -0.8(8)
C323 C312 C313 C314 -178.0(5)
C312 C313 C314 C315 -0.6(9)
C313 C314 C315 C316 0.7(9)
C312 N311 C316 C315 -2.0(8)
Cd1 N311 C316 C315 171.5(4)
C314 C315 C316 N311 0.6(9)
C325 N321 N322 C323 1.0(5)
C326 N321 N322 C323 167.2(4)
C325 N321 N322 Cd1 176.0(4)
C326 N321 N322 Cd1 -17.9(7)
N122 Cd1 N322 C323 -160.7(3)
N222 Cd1 N322 C323 96.8(3)
N111 Cd1 N322 C323 -89.8(3)
N211 Cd1 N322 C323 38.2(6)
N311 Cd1 N322 C323 -0.6(3)
N122 Cd1 N322 N321 24.7(5)
N222 Cd1 N322 N321 -77.7(4)
N111 Cd1 N322 N321 95.6(4)
N211 Cd1 N322 N321 -136.4(4)
N311 Cd1 N322 N321 -175.2(5)
N321 N322 C323 C324 -0.1(5)
Cd1 N322 C323 C324 -176.3(3)
N321 N322 C323 C312 179.8(4)
Cd1 N322 C323 C312 3.6(5)
N311 C312 C323 N322 -6.0(7)
C313 C312 C323 N322 171.3(5)
N311 C312 C323 C324 173.8(5)
C313 C312 C323 C324 -8.9(8)
N322 C323 C324 C325 -0.7(6)
C312 C323 C324 C325 179.4(5)
N322 N321 C325 C324 -1.5(6)
C326 N321 C325 C324 -166.6(5)
C323 C324 C325 N321 1.3(6)
C325 N321 C326 C353 87.4(6)
N322 N321 C326 C353 -76.4(6)
N531 Cd4 N331 C336 -82.2(5)
N631 Cd4 N331 C336 94.1(5)
N642 Cd4 N331 C336 23.1(5)
N542 Cd4 N331 C336 -106.3(7)
N342 Cd4 N331 C336 -176.9(6)
N531 Cd4 N331 C332 93.2(4)
N631 Cd4 N331 C332 -90.5(4)
N642 Cd4 N331 C332 -161.6(4)
N542 Cd4 N331 C332 69.1(7)
N342 Cd4 N331 C332 -1.6(4)
C336 N331 C332 C333 0.1(9)
Cd4 N331 C332 C333 -175.6(5)
C336 N331 C332 C343 -180.0(6)
Cd4 N331 C332 C343 4.3(7)
N331 C332 C333 C334 0.9(11)
C343 C332 C333 C334 -179.0(7)
C332 C333 C334 C335 0.3(13)
C333 C334 C335 C336 -2.4(14)
C332 N331 C336 C335 -2.4(10)
Cd4 N331 C336 C335 172.9(6)
C334 C335 C336 N331 3.6(13)
C345 N341 N342 C343 -2.0(7)
C346 N341 N342 C343 173.4(5)
C345 N341 N342 Cd4 173.9(6)
C346 N341 N342 Cd4 -10.7(9)
N531 Cd4 N342 C343 -91.4(5)
N631 Cd4 N342 C343 96.4(4)
N642 Cd4 N342 C343 42.5(6)
N542 Cd4 N342 C343 -164.6(4)
N331 Cd4 N342 C343 -1.6(4)
N531 Cd4 N342 N341 93.0(6)
N631 Cd4 N342 N341 -79.2(6)
N642 Cd4 N342 N341 -133.1(5)
N542 Cd4 N342 N341 19.8(6)
N331 Cd4 N342 N341 -177.2(6)
N341 N342 C343 C344 1.8(7)
Cd4 N342 C343 C344 -175.1(5)
N341 N342 C343 C332 -178.6(5)
Cd4 N342 C343 C332 4.6(7)
N331 C332 C343 N342 -6.0(8)
C333 C332 C343 N342 173.9(6)
N331 C332 C343 C344 173.6(7)
C333 C332 C343 C344 -6.5(11)
N342 C343 C344 C345 -0.8(9)
C332 C343 C344 C345 179.6(7)
N342 N341 C345 C344 1.6(9)
C346 N341 C345 C344 -173.2(7)
C343 C344 C345 N341 -0.5(9)
N342 N341 C346 C363 -77.4(7)
C345 N341 C346 C363 96.9(8)
C356 C351 C352 C353 0.9(8)
C361 C351 C352 C353 -176.5(5)
C351 C352 C353 C354 -0.5(8)
C351 C352 C353 C326 175.8(5)
N321 C326 C353 C354 -4.4(7)
N321 C326 C353 C352 179.4(4)
C352 C353 C354 C355 1.7(9)
C326 C353 C354 C355 -174.3(6)
C353 C354 C355 C356 -3.3(10)
C352 C351 C356 C355 -2.6(10)
C361 C351 C356 C355 174.9(6)
C354 C355 C356 C351 3.8(11)
C356 C351 C361 C366 -42.3(8)
C352 C351 C361 C366 135.2(6)
C356 C351 C361 C362 137.7(6)
C352 C351 C361 C362 -44.8(8)
C366 C361 C362 C363 0.0(8)
C351 C361 C362 C363 180.0(5)
C361 C362 C363 C364 0.0(8)
C361 C362 C363 C346 179.1(5)
N341 C346 C363 C362 179.1(5)
N341 C346 C363 C364 -1.8(8)
C362 C363 C364 C365 0.0(9)
C346 C363 C364 C365 -179.0(6)
C363 C364 C365 C366 0.1(10)
C364 C365 C366 C361 -0.1(10)
C362 C361 C366 C365 0.1(9)
C351 C361 C366 C365 -179.9(6)
N511 Cd2 N411 C416 -157.2(8)
N142 Cd2 N411 C416 67.6(5)
N422 Cd2 N411 C416 170.4(5)
N522 Cd2 N411 C416 -92.0(5)
N131 Cd2 N411 C416 -3.2(5)
N511 Cd2 N411 C412 31.7(11)
N142 Cd2 N411 C412 -103.5(4)
N422 Cd2 N411 C412 -0.7(4)
N522 Cd2 N411 C412 96.9(4)
N131 Cd2 N411 C412 -174.3(4)
C416 N411 C412 C413 1.5(8)
Cd2 N411 C412 C413 173.3(4)
C416 N411 C412 C423 -179.4(5)
Cd2 N411 C412 C423 -7.6(6)
N411 C412 C413 C414 -1.8(10)
C423 C412 C413 C414 179.2(6)
C412 C413 C414 C415 4.6(12)
C413 C414 C415 C416 -7.3(13)
C412 N411 C416 C415 -4.6(10)
Cd2 N411 C416 C415 -175.7(6)
C414 C415 C416 N411 7.4(12)
C425 N421 N422 C423 1.2(5)
C426 N421 N422 C423 -175.1(4)
C425 N421 N422 Cd2 -159.5(4)
C426 N421 N422 Cd2 24.2(7)
N411 Cd2 N422 N421 169.1(5)
N511 Cd2 N422 N421 -5.2(5)
N142 Cd2 N422 N421 -98.9(5)
N522 Cd2 N422 N421 67.0(5)
N131 Cd2 N422 N421 -161.8(6)
N411 Cd2 N422 C423 9.4(3)
N511 Cd2 N422 C423 -164.9(3)
N142 Cd2 N422 C423 101.3(3)
N522 Cd2 N422 C423 -92.7(3)
N131 Cd2 N422 C423 38.5(8)
N421 N422 C423 C424 -0.9(5)
Cd2 N422 C423 C424 165.6(3)
N421 N422 C423 C412 176.5(4)
Cd2 N422 C423 C412 -17.1(5)
N411 C412 C423 N422 17.0(7)
C413 C412 C423 N422 -163.9(5)
N411 C412 C423 C424 -166.3(5)
C413 C412 C423 C424 12.8(9)
N422 C423 C424 C425 0.3(5)
C412 C423 C424 C425 -176.6(5)
C423 C424 C425 N421 0.5(5)
N422 N421 C425 C424 -1.1(5)
C426 N421 C425 C424 175.0(4)
N422 N421 C426 C453 -92.5(5)
C425 N421 C426 C453 91.8(6)
N611 Cd3 N431 C436 -120.1(9)
N622 Cd3 N431 C436 -86.0(5)
N242 Cd3 N431 C436 19.5(5)
N442 Cd3 N431 C436 177.5(5)
N231 Cd3 N431 C436 89.2(5)
N611 Cd3 N431 C432 59.4(10)
N622 Cd3 N431 C432 93.6(4)
N242 Cd3 N431 C432 -161.0(4)
N442 Cd3 N431 C432 -3.0(3)
N231 Cd3 N431 C432 -91.2(4)
C436 N431 C432 C433 1.0(8)
Cd3 N431 C432 C433 -178.6(4)
C436 N431 C432 C443 -179.4(5)
Cd3 N431 C432 C443 1.1(6)
N431 C432 C433 C434 -2.1(8)
C443 C432 C433 C434 178.2(5)
C432 C433 C434 C435 1.0(9)
C433 C434 C435 C436 1.2(9)
C432 N431 C436 C435 1.4(8)
Cd3 N431 C436 C435 -179.1(4)
C434 C435 C436 N431 -2.4(9)
C445 N441 N442 C443 0.5(6)
C446 N441 N442 C443 173.6(5)
C445 N441 N442 Cd3 -175.4(4)
C446 N441 N442 Cd3 -2.3(8)
N611 Cd3 N442 C443 -165.4(4)
N622 Cd3 N442 C443 -92.2(4)
N431 Cd3 N442 C443 4.7(4)
N242 Cd3 N442 C443 56.1(5)
N231 Cd3 N442 C443 103.5(4)
N611 Cd3 N442 N441 10.2(5)
N622 Cd3 N442 N441 83.5(5)
N431 Cd3 N442 N441 -179.6(6)
N242 Cd3 N442 N441 -128.2(5)
N231 Cd3 N442 N441 -80.8(5)
N441 N442 C443 C444 -0.7(6)
Cd3 N442 C443 C444 176.3(4)
N441 N442 C443 C432 176.8(5)
Cd3 N442 C443 C432 -6.2(6)
N431 C432 C443 N442 3.6(7)
C433 C432 C443 N442 -176.7(5)
N431 C432 C443 C444 -179.5(5)
C433 C432 C443 C444 0.2(9)
N442 C443 C444 C445 0.6(7)
C432 C443 C444 C445 -176.6(6)
C443 C444 C445 N441 -0.2(7)
N442 N441 C445 C444 -0.1(7)
C446 N441 C445 C444 -172.6(6)
N442 N441 C446 C463 -82.0(7)
C445 N441 C446 C463 89.5(7)
C456 C451 C452 C453 -1.5(8)
C461 C451 C452 C453 178.8(5)
C451 C452 C453 C454 1.9(8)
C451 C452 C453 C426 -178.1(5)
N421 C426 C453 C454 -3.3(7)
N421 C426 C453 C452 176.6(4)
C452 C453 C454 C455 -0.1(8)
C426 C453 C454 C455 179.9(5)
C453 C454 C455 C456 -1.9(9)
C454 C455 C456 C451 2.2(9)
C452 C451 C456 C455 -0.5(8)
C461 C451 C456 C455 179.2(5)
C452 C451 C461 C466 -30.7(8)
C456 C451 C461 C466 149.6(5)
C452 C451 C461 C462 151.0(5)
C456 C451 C461 C462 -28.7(8)
C466 C461 C462 C463 -0.6(8)
C451 C461 C462 C463 177.7(5)
C461 C462 C463 C464 0.3(8)
C461 C462 C463 C446 179.4(5)
N441 C446 C463 C464 162.7(5)
N441 C446 C463 C462 -16.5(8)
C462 C463 C464 C465 -1.0(9)
C446 C463 C464 C465 179.8(5)
C463 C464 C465 C466 2.0(9)
C462 C461 C466 C465 1.6(8)
C451 C461 C466 C465 -176.7(5)
C464 C465 C466 C461 -2.3(9)
N411 Cd2 N511 C512 72.6(10)
N142 Cd2 N511 C512 -151.9(4)
N422 Cd2 N511 C512 103.7(4)
N522 Cd2 N511 C512 4.5(4)
N131 Cd2 N511 C512 -81.5(4)
N411 Cd2 N511 C516 -111.7(9)
N142 Cd2 N511 C516 23.8(4)
N422 Cd2 N511 C516 -80.6(4)
N522 Cd2 N511 C516 -179.9(5)
N131 Cd2 N511 C516 94.2(4)
C516 N511 C512 C513 0.2(8)
Cd2 N511 C512 C513 176.0(4)
C516 N511 C512 C523 178.7(5)
Cd2 N511 C512 C523 -5.5(6)
N511 C512 C513 C514 -0.4(9)
C523 C512 C513 C514 -178.7(5)
C512 C513 C514 C515 0.3(9)
C513 C514 C515 C516 -0.1(9)
C512 N511 C516 C515 0.0(8)
Cd2 N511 C516 C515 -175.5(4)
C514 C515 C516 N511 -0.1(9)
C525 N521 N522 C523 1.6(7)
C526 N521 N522 C523 178.0(5)
C525 N521 N522 Cd2 175.0(5)
C526 N521 N522 Cd2 -8.6(9)
N411 Cd2 N522 C523 -172.7(4)
N511 Cd2 N522 C523 -2.8(4)
N142 Cd2 N522 C523 52.7(6)
N422 Cd2 N522 C523 -98.3(4)
N131 Cd2 N522 C523 91.7(4)
N411 Cd2 N522 N521 14.3(6)
N511 Cd2 N522 N521 -175.9(6)
N142 Cd2 N522 N521 -120.4(5)
N422 Cd2 N522 N521 88.7(5)
N131 Cd2 N522 N521 -81.4(6)
N521 N522 C523 C524 -2.3(6)
Cd2 N522 C523 C524 -177.5(4)
N521 N522 C523 C512 176.3(5)
Cd2 N522 C523 C512 1.2(7)
N511 C512 C523 N522 2.9(8)
C513 C512 C523 N522 -178.7(5)
N511 C512 C523 C524 -178.7(6)
C513 C512 C523 C524 -0.3(10)
N522 C523 C524 C525 2.2(7)
C512 C523 C524 C525 -176.3(6)
N522 N521 C525 C524 -0.2(8)
C526 N521 C525 C524 -176.3(6)
C523 C524 C525 N521 -1.2(8)
C525 N521 C526 C553 100.0(7)
N522 N521 C526 C553 -75.7(7)
N631 Cd4 N531 C532 23.5(12)
N642 Cd4 N531 C532 93.8(4)
N542 Cd4 N531 C532 -5.2(4)
N342 Cd4 N531 C532 -107.8(4)
N331 Cd4 N531 C532 -177.7(4)
N631 Cd4 N531 C536 -160.0(8)
N642 Cd4 N531 C536 -89.7(5)
N542 Cd4 N531 C536 171.3(6)
N342 Cd4 N531 C536 68.7(5)
N331 Cd4 N531 C536 -1.3(5)
C536 N531 C532 C533 -1.2(10)
Cd4 N531 C532 C533 175.6(6)
C536 N531 C532 C543 -177.8(6)
Cd4 N531 C532 C543 -1.0(7)
N531 C532 C533 C534 1.5(11)
C543 C532 C533 C534 178.0(7)
C532 C533 C534 C535 -1.3(13)
C533 C534 C535 C536 0.8(13)
C534 C535 C536 N531 -0.5(13)
C532 N531 C536 C535 0.7(11)
Cd4 N531 C536 C535 -175.8(6)
C545 N541 N542 C543 1.6(6)
C546 N541 N542 C543 -174.6(5)
C545 N541 N542 Cd4 -158.6(4)
C546 N541 N542 Cd4 25.1(8)
N531 Cd4 N542 C543 11.0(4)
N631 Cd4 N542 C543 -164.0(4)
N642 Cd4 N542 C543 -91.1(4)
N342 Cd4 N542 C543 102.1(4)
N331 Cd4 N542 C543 36.4(7)
N531 Cd4 N542 N541 170.1(6)
N631 Cd4 N542 N541 -4.9(5)
N642 Cd4 N542 N541 67.9(5)
N342 Cd4 N542 N541 -98.8(5)
N331 Cd4 N542 N541 -164.6(5)
N541 N542 C543 C544 -1.7(6)
Cd4 N542 C543 C544 164.9(4)
N541 N542 C543 C532 177.5(5)
Cd4 N542 C543 C532 -15.9(6)
N531 C532 C543 N542 11.9(8)
C533 C532 C543 N542 -164.8(6)
N531 C532 C543 C544 -169.2(6)
C533 C532 C543 C544 14.1(10)
N542 C543 C544 C545 1.1(6)
C532 C543 C544 C545 -177.9(6)
N542 N541 C545 C544 -1.0(6)
C546 N541 C545 C544 175.0(5)
C543 C544 C545 N541 -0.1(6)
C545 N541 C546 C563 93.2(7)
N542 N541 C546 C563 -91.2(6)
C556 C551 C552 C553 -1.7(8)
C561 C551 C552 C553 177.0(5)
C551 C552 C553 C554 -0.2(8)
C551 C552 C553 C526 -178.6(5)
N521 C526 C553 C552 -19.7(8)
N521 C526 C553 C554 161.9(5)
C552 C553 C554 C555 0.9(8)
C526 C553 C554 C555 179.4(5)
C553 C554 C555 C556 0.5(9)
C554 C555 C556 C551 -2.5(9)
C552 C551 C556 C555 3.1(8)
C561 C551 C556 C555 -175.6(5)
C552 C551 C561 C566 -31.4(7)
C556 C551 C561 C566 147.2(5)
C552 C551 C561 C562 149.7(5)
C556 C551 C561 C562 -31.6(7)
C566 C561 C562 C563 -0.5(7)
C551 C561 C562 C563 178.4(5)
C561 C562 C563 C564 1.8(8)
C561 C562 C563 C546 -178.9(5)
N541 C546 C563 C562 177.5(5)
N541 C546 C563 C564 -3.3(8)
C562 C563 C564 C565 -2.1(9)
C546 C563 C564 C565 178.7(5)
C563 C564 C565 C566 1.0(9)
C562 C561 C566 C565 -0.6(8)
C551 C561 C566 C565 -179.5(5)
C564 C565 C566 C561 0.4(9)
N622 Cd3 N611 C612 -4.4(4)
N431 Cd3 N611 C612 31.3(11)
N242 Cd3 N611 C612 -107.9(4)
N442 Cd3 N611 C612 90.9(4)
N231 Cd3 N611 C612 -177.8(4)
N622 Cd3 N611 C616 170.7(5)
N431 Cd3 N611 C616 -153.6(8)
N242 Cd3 N611 C616 67.2(5)
N442 Cd3 N611 C616 -94.0(5)
N231 Cd3 N611 C616 -2.7(5)
C616 N611 C612 C613 -2.6(8)
Cd3 N611 C612 C613 172.9(4)
C616 N611 C612 C623 -177.2(5)
Cd3 N611 C612 C623 -1.8(6)
N611 C612 C613 C614 2.7(9)
C623 C612 C613 C614 177.1(5)
C612 C613 C614 C615 -1.3(9)
C613 C614 C615 C616 -0.3(9)
C612 N611 C616 C615 1.0(9)
Cd3 N611 C616 C615 -174.1(4)
C614 C615 C616 N611 0.4(10)
C625 N621 N622 C623 -0.4(5)
C626 N621 N622 C623 -174.1(4)
C625 N621 N622 Cd3 -160.1(4)
C626 N621 N622 Cd3 26.2(7)
N611 Cd3 N622 C623 10.5(3)
N431 Cd3 N622 C623 -163.1(3)
N242 Cd3 N622 C623 104.2(3)
N442 Cd3 N622 C623 -91.0(4)
N231 Cd3 N622 C623 31.8(7)
N611 Cd3 N622 N621 169.0(5)
N431 Cd3 N622 N621 -4.7(5)
N242 Cd3 N622 N621 -97.4(5)
N442 Cd3 N622 N621 67.5(5)
N231 Cd3 N622 N621 -169.8(5)
N621 N622 C623 C624 1.2(5)
Cd3 N622 C623 C624 166.7(3)
N621 N622 C623 C612 178.6(4)
Cd3 N622 C623 C612 -16.0(6)
N611 C612 C623 N622 12.2(7)
C613 C612 C623 N622 -162.4(5)
N611 C612 C623 C624 -171.0(5)
C613 C612 C623 C624 14.3(9)
N622 C623 C624 C625 -1.6(6)
C612 C623 C624 C625 -178.6(5)
C623 C624 C625 N621 1.4(6)
N622 N621 C625 C624 -0.7(6)
C626 N621 C625 C624 172.6(5)
C625 N621 C626 C653 87.5(6)
N622 N621 C626 C653 -99.9(5)
N531 Cd4 N631 C636 -105.9(10)
N642 Cd4 N631 C636 -179.2(4)
N542 Cd4 N631 C636 -78.4(4)
N342 Cd4 N631 C636 25.5(4)
N331 Cd4 N631 C636 95.5(4)
N531 Cd4 N631 C632 75.9(10)
N642 Cd4 N631 C632 2.6(3)
N542 Cd4 N631 C632 103.4(4)
N342 Cd4 N631 C632 -152.6(4)
N331 Cd4 N631 C632 -82.7(4)
C636 N631 C632 C633 -1.1(7)
Cd4 N631 C632 C633 177.2(4)
C636 N631 C632 C643 177.7(4)
Cd4 N631 C632 C643 -4.0(6)
N631 C632 C633 C634 0.3(7)
C643 C632 C633 C634 -178.4(5)
C632 C633 C634 C635 1.1(8)
C633 C634 C635 C636 -1.5(8)
C632 N631 C636 C635 0.7(7)
Cd4 N631 C636 C635 -177.5(4)
C634 C635 C636 N631 0.7(8)
C645 N641 N642 C643 1.5(6)
C646 N641 N642 C643 173.4(5)
C645 N641 N642 Cd4 177.6(4)
C646 N641 N642 Cd4 -10.5(8)
N531 Cd4 N642 C643 -170.5(4)
N631 Cd4 N642 C643 -0.8(4)
N542 Cd4 N642 C643 -95.4(4)
N342 Cd4 N642 C643 57.6(6)
N331 Cd4 N642 C643 98.5(4)
N531 Cd4 N642 N641 13.7(6)
N631 Cd4 N642 N641 -176.6(6)
N542 Cd4 N642 N641 88.7(6)
N342 Cd4 N642 N641 -118.2(6)
N331 Cd4 N642 N641 -77.4(6)
N641 N642 C643 C644 -1.0(6)
Cd4 N642 C643 C644 -178.2(4)
N641 N642 C643 C632 176.2(4)
Cd4 N642 C643 C632 -1.1(6)
N631 C632 C643 N642 3.4(7)
C633 C632 C643 N642 -177.8(5)
N631 C632 C643 C644 179.9(5)
C633 C632 C643 C644 -1.3(9)
N642 C643 C644 C645 0.2(7)
C632 C643 C644 C645 -176.6(5)
N642 N641 C645 C644 -1.4(7)
C646 N641 C645 C644 -172.3(6)
C643 C644 C645 N641 0.8(7)
C645 N641 C646 C663 96.6(7)
N642 N641 C646 C663 -73.6(7)
C656 C651 C652 C653 -0.9(7)
C661 C651 C652 C653 177.7(5)
C651 C652 C653 C654 1.1(8)
C651 C652 C653 C626 -178.9(4)
N621 C626 C653 C654 -0.7(7)
N621 C626 C653 C652 179.3(4)
C652 C653 C654 C655 -0.3(8)
C626 C653 C654 C655 179.7(5)
C653 C654 C655 C656 -0.6(8)
C654 C655 C656 C651 0.8(8)
C652 C651 C656 C655 0.0(8)
C661 C651 C656 C655 -178.6(5)
C656 C651 C661 C666 151.2(6)
C652 C651 C661 C666 -27.3(8)
C656 C651 C661 C662 -27.4(8)
C652 C651 C661 C662 154.1(5)
C666 C661 C662 C663 0.6(8)
C651 C661 C662 C663 179.3(5)
C661 C662 C663 C664 -0.3(9)
C661 C662 C663 C646 -177.8(5)
N641 C646 C663 C664 162.5(6)
N641 C646 C663 C662 -19.9(8)
C662 C663 C664 C665 -1.0(10)
C646 C663 C664 C665 176.5(6)
C663 C664 C665 C666 2.0(10)
C664 C665 C666 C661 -1.7(11)
C662 C661 C666 C665 0.4(9)
C651 C661 C666 C665 -178.2(6)
C73S O71S C72S C74S 178.0(8)
C72S O71S C73S C75S 178.2(8)
